data_7124934
loop_
_publ_author_name
'Xi, Sai-Fei'
'Bao, Ling-Yu'
'Lin, Jian-Guo'
'Liu, Qing-Zhu'
'Qiu, Ling'
'Zhang, Feng-Li'
'Wang, Yu-Xia'
'Ding, Zheng-Dong'
'Li, Ke'
'Gu, Zhi-Guo'

_publ_section_title
;
 Enantiomers of tetrahedral metal-organic cages: a new class of highly
 efficient G-quadruplex ligands with potential anticancer activities.
;
_journal_issue 67
_journal_name_full 'Chemical communications (Cambridge, England)'
_journal_page_first 10261
_journal_page_last 10264
_journal_paper_doi 10.1039/c6cc05743h
_journal_volume 52
_journal_year 2016
_chemical_absolute_configuration rmad
_chemical_formula_moiety 'C204 H264 N36 Ni4 O12, 6(B F4)'
_chemical_formula_sum 'C204 H264 B6 F24 N36 Ni4 O12'
_chemical_formula_weight 4168.21
_space_group_IT_number 1
_space_group_name_Hall 'P 1'
_space_group_name_H-M_alt 'P 1'
_symmetry_cell_setting triclinic
_symmetry_space_group_name_Hall 'P 1'
_symmetry_space_group_name_H-M 'P 1'
_atom_sites_solution_hydrogens geom
_atom_sites_solution_primary direct
_atom_sites_solution_secondary difmap
_audit_creation_method SHELXL-97
_audit_update_record
;
2016-05-25 deposited with the CCDC.
2016-07-19 downloaded from the CCDC.
;
_cell_angle_alpha 110.839(2)
_cell_angle_beta 102.662(2)
_cell_angle_gamma 108.564(2)
_cell_formula_units_Z 1
_cell_length_a 18.9274(16)
_cell_length_b 19.8289(16)
_cell_length_c 22.328(2)
_cell_measurement_reflns_used 6015
_cell_measurement_temperature 173(2)
_cell_measurement_theta_max 23.27
_cell_measurement_theta_min 3.07
_cell_volume 6881.7(10)
_computing_structure_refinement 'SHELXL-97 (Sheldrick, 2008)'
_computing_structure_solution 'SHELXS-97 (Sheldrick, 2008)'
_diffrn_ambient_temperature 173(2)
_diffrn_measured_fraction_theta_full 0.968
_diffrn_measured_fraction_theta_max 0.968
_diffrn_measurement_device_type 'PHOTON100 CMOS detector'
_diffrn_measurement_method 'omega scan'
_diffrn_radiation_monochromator 'TRIUMPH curved crystal monochromator'
_diffrn_radiation_source 'fine-focus sealed tube'
_diffrn_radiation_type MoK\a
_diffrn_radiation_wavelength 0.71073
_diffrn_reflns_av_R_equivalents 0.1115
_diffrn_reflns_av_sigmaI/netI 0.2488
_diffrn_reflns_limit_h_max 20
_diffrn_reflns_limit_h_min -21
_diffrn_reflns_limit_k_max 22
_diffrn_reflns_limit_k_min -22
_diffrn_reflns_limit_l_max 25
_diffrn_reflns_limit_l_min -25
_diffrn_reflns_number 48906
_diffrn_reflns_theta_full 23.66
_diffrn_reflns_theta_max 23.66
_diffrn_reflns_theta_min 3.07
_exptl_absorpt_coefficient_mu 0.337
_exptl_absorpt_correction_T_max 0.7449
_exptl_absorpt_correction_T_min 0.5448
_exptl_absorpt_correction_type multi-scan
_exptl_absorpt_process_details 'SADABS (Bruker, 2013)'
_exptl_crystal_colour colorless
_exptl_crystal_density_diffrn 1.006
_exptl_crystal_density_method 'not measured'
_exptl_crystal_description block
_exptl_crystal_F_000 2194
_exptl_crystal_size_max 0.21
_exptl_crystal_size_mid 0.17
_exptl_crystal_size_min 0.11
_platon_squeeze_details
;
;
_refine_diff_density_max 0.419
_refine_diff_density_min -0.438
_refine_diff_density_rms 0.073
_refine_ls_abs_structure_details 'Flack H D (1983), Acta Cryst. A39, 876-881'
_refine_ls_abs_structure_Flack 0.032(17)
_refine_ls_extinction_method none
_refine_ls_goodness_of_fit_ref 1.038
_refine_ls_hydrogen_treatment constr
_refine_ls_matrix_type full
_refine_ls_number_parameters 2860
_refine_ls_number_reflns 33113
_refine_ls_number_restraints 6539
_refine_ls_restrained_S_all 1.029
_refine_ls_R_factor_all 0.1874
_refine_ls_R_factor_gt 0.0932
_refine_ls_shift/su_max 0.004
_refine_ls_shift/su_mean 0.000
_refine_ls_structure_factor_coef Fsqd
_refine_ls_weighting_details 'calc w=1/[\s^2^(Fo^2^)+(0.0655P)^2^+2.8184P] where P=(Fo^2^+2Fc^2^)/3'
_refine_ls_weighting_scheme calc
_refine_ls_wR_factor_gt 0.1948
_refine_ls_wR_factor_ref 0.2168
_reflns_number_gt 14530
_reflns_number_total 33113
_reflns_threshold_expression >2sigma(I)
_cod_data_source_file c6cc05743h2.cif
_cod_data_source_block 1
_cod_depositor_comments
;
The following automatic conversions were performed:

data item '_symmetry_cell_setting' value 'Triclinic' was changed to
'triclinic' in accordance with the
/home/saulius/struct/COD-crude-data/automatic-downloads/DataCite-retrospective/RSC/depositions/lib/dictionaries/cif_core.dic
dictionary named 'cif_core.dic' version 2.4.2 last updated on
2011-04-26.

Automatic conversion script
Id: cif_fix_values 6909 2019-04-08 15:41:33Z antanas 
;
_cod_original_cell_volume 6881.8(10)
_cod_original_sg_symbol_Hall 'P1   '
_cod_original_sg_symbol_H-M 'P1   '
_cod_database_code 7124934

loop_
_symmetry_equiv_pos_as_xyz
'x, y, z'

loop_
_atom_site_label
_atom_site_type_symbol
_atom_site_fract_x
_atom_site_fract_y
_atom_site_fract_z
_atom_site_U_iso_or_equiv
_atom_site_adp_type
_atom_site_occupancy
_atom_site_symmetry_multiplicity
_atom_site_calc_flag
_atom_site_refinement_flags
_atom_site_disorder_assembly
_atom_site_disorder_group
C11E C 0.2850(8) 0.5467(8) 0.8175(7) 0.054(4) Uani 1 1 d . . .
H11A H 0.3317 0.5756 0.8588 0.065 Uiso 1 1 calc R . .
B1A B 0.7752(7) 0.6450(8) 0.7002(7) 0.063(6) Uani 1 1 d D . .
C1A C 0.2550(7) 0.9114(7) 0.7841(7) 0.053(4) Uani 1 1 d . . .
H1AA H 0.3064 0.9492 0.8239 0.064 Uiso 1 1 calc R . .
H1AB H 0.2114 0.9233 0.7959 0.064 Uiso 1 1 calc R . .
C2A C 0.2387(8) 0.8255(7) 0.7685(7) 0.072(5) Uani 1 1 d . . .
H2AA H 0.2797 0.8126 0.7525 0.086 Uiso 1 1 calc R . .
H2AB H 0.1853 0.7884 0.7311 0.086 Uiso 1 1 calc R . .
C3A C 0.2411(8) 0.8136(7) 0.8359(7) 0.060(4) Uani 1 1 d U . .
H3AA H 0.2914 0.8561 0.8749 0.072 Uiso 1 1 calc R . .
H3AB H 0.1955 0.8199 0.8481 0.072 Uiso 1 1 calc R . .
C4A C 0.2364(9) 0.7336(7) 0.8263(7) 0.068(5) Uani 1 1 d U . .
H4AA H 0.2444 0.7330 0.8714 0.082 Uiso 1 1 calc R . .
H4AB H 0.1814 0.6925 0.7942 0.082 Uiso 1 1 calc R . .
C5A C 0.2729(8) 0.6623(7) 0.7254(7) 0.040(3) Uani 1 1 d U . .
C6A C 0.3698(7) 0.7385(8) 0.8316(7) 0.045(4) Uani 1 1 d . . .
H6AA H 0.3985 0.7721 0.8799 0.054 Uiso 1 1 calc R . .
C7A C 0.4024(7) 0.7128(7) 0.7840(6) 0.035(3) Uani 1 1 d U . .
H7AA H 0.4576 0.7244 0.7941 0.042 Uiso 1 1 calc R . .
C8A C 0.1982(7) 0.6247(8) 0.6705(7) 0.040(3) Uani 1 1 d . . .
H8AA H 0.1501 0.6239 0.6771 0.048 Uiso 1 1 calc R . .
C9A C 0.1271(8) 0.5555(9) 0.5477(7) 0.069(4) Uani 1 1 d U . .
H9AA H 0.1260 0.5068 0.5121 0.083 Uiso 1 1 calc R . .
C10A C 0.1426(10) 0.7182(12) 0.4547(10) 0.083(6) Uani 1 1 d U . .
C11A C 0.1602(8) 0.7414(11) 0.5278(9) 0.088(5) Uani 1 1 d U . .
H11B H 0.1744 0.7954 0.5585 0.105 Uiso 1 1 calc R . .
C12A C 0.1569(7) 0.6873(8) 0.5540(7) 0.056(4) Uani 1 1 d U . .
H12A H 0.1755 0.7088 0.6029 0.068 Uiso 1 1 calc R . .
C13A C 0.1322(8) 0.6136(9) 0.5204(8) 0.050(4) Uani 1 1 d U . .
C14A C 0.1088(8) 0.5831(10) 0.4479(9) 0.098(6) Uani 1 1 d . . .
H14A H 0.0893 0.5275 0.4186 0.117 Uiso 1 1 calc R . .
C15A C 0.1155(10) 0.6413(13) 0.4186(9) 0.097(6) Uani 1 1 d U . .
H15A H 0.0986 0.6202 0.3698 0.117 Uiso 1 1 calc R . .
C16A C 0.1744(12) 0.8398(13) 0.4597(10) 0.123(8) Uani 1 1 d . . .
H16A H 0.1712 0.8639 0.4283 0.185 Uiso 1 1 calc R . .
H16B H 0.2306 0.8618 0.4902 0.185 Uiso 1 1 calc R . .
H16C H 0.1426 0.8519 0.4877 0.185 Uiso 1 1 calc R . .
C17A C 0.0430(8) 0.5293(9) 0.5616(8) 0.078(5) Uani 1 1 d U . .
H17A H -0.0028 0.5053 0.5181 0.117 Uiso 1 1 calc R . .
H17B H 0.0425 0.5768 0.5955 0.117 Uiso 1 1 calc R . .
H17C H 0.0393 0.4903 0.5794 0.117 Uiso 1 1 calc R . .
C1B C 0.2593(7) 0.9211(6) 0.7193(6) 0.046(4) Uani 1 1 d . . .
H1BA H 0.2931 0.8967 0.7010 0.055 Uiso 1 1 calc R . .
H1BB H 0.2047 0.8930 0.6831 0.055 Uiso 1 1 calc R . .
C2B C 0.2952(7) 1.0101(7) 0.7374(7) 0.049(4) Uani 1 1 d . . .
H2BA H 0.2568 1.0316 0.7491 0.059 Uiso 1 1 calc R . .
H2BB H 0.3451 1.0389 0.7792 0.059 Uiso 1 1 calc R . .
C3B C 0.3148(7) 1.0282(8) 0.6808(7) 0.055(4) Uani 1 1 d . . .
H3BA H 0.3479 1.0012 0.6652 0.065 Uiso 1 1 calc R . .
H3BB H 0.2639 1.0047 0.6409 0.065 Uiso 1 1 calc R . .
C4B C 0.3575(7) 1.1139(7) 0.7006(7) 0.043(3) Uani 1 1 d . . .
H4BA H 0.3228 1.1406 0.7124 0.051 Uiso 1 1 calc R . .
H4BB H 0.3680 1.1194 0.6606 0.051 Uiso 1 1 calc R . .
C5B C 0.4487(7) 1.1931(7) 0.8269(7) 0.031(3) Uani 1 1 d . . .
C6B C 0.5004(7) 1.1476(7) 0.7586(7) 0.047(4) Uani 1 1 d . . .
H6BA H 0.5110 1.1240 0.7185 0.057 Uiso 1 1 calc R . .
C7B C 0.5489(7) 1.1790(7) 0.8222(7) 0.042(3) Uani 1 1 d U . .
H7BA H 0.6007 1.1803 0.8359 0.050 Uiso 1 1 calc R . .
C8B C 0.3903(7) 1.2095(7) 0.8540(7) 0.047(4) Uani 1 1 d . . .
H8BA H 0.3374 1.1940 0.8244 0.056 Uiso 1 1 calc R . .
C1C C 0.5496(8) 0.7591(9) 0.4767(8) 0.085(5) Uani 1 1 d U . .
H1CA H 0.5802 0.8157 0.5126 0.102 Uiso 1 1 calc R . .
H1CB H 0.5521 0.7569 0.4322 0.102 Uiso 1 1 calc R . .
C2C C 0.4687(7) 0.7316(9) 0.4709(7) 0.061(4) Uani 1 1 d U . .
H2CA H 0.4656 0.7258 0.5126 0.074 Uiso 1 1 calc R . .
H2CB H 0.4368 0.6780 0.4304 0.074 Uiso 1 1 calc R . .
C3C C 0.4322(9) 0.7863(8) 0.4631(7) 0.074(5) Uani 1 1 d U . .
H3CA H 0.4296 0.7869 0.4186 0.089 Uiso 1 1 calc R . .
H3CB H 0.4683 0.8414 0.5004 0.089 Uiso 1 1 calc R . .
C4C C 0.3476(9) 0.7645(9) 0.4654(8) 0.070(4) Uani 1 1 d U . .
H4CA H 0.3310 0.8068 0.4646 0.084 Uiso 1 1 calc R . .
H4CB H 0.3090 0.7137 0.4238 0.084 Uiso 1 1 calc R . .
C5C C 0.3281(7) 0.6921(9) 0.5341(7) 0.054(4) Uani 1 1 d . . .
C6C C 0.3741(7) 0.8178(8) 0.5893(8) 0.050(4) Uani 1 1 d U . .
H6CA H 0.3939 0.8730 0.6008 0.060 Uiso 1 1 calc R . .
C7C C 0.3697(8) 0.7860(9) 0.6324(9) 0.063(4) Uani 1 1 d . . .
H7CA H 0.3854 0.8169 0.6808 0.076 Uiso 1 1 calc R . .
C8C C 0.2960(8) 0.6063(9) 0.4830(7) 0.064(4) Uani 1 1 d . . .
H8CA H 0.2837 0.5907 0.4351 0.077 Uiso 1 1 calc R . .
C1D C 0.5929(8) 0.7039(9) 0.4973(8) 0.074(5) Uani 1 1 d . . .
H1DA H 0.5816 0.6968 0.5364 0.089 Uiso 1 1 calc R . .
H1DB H 0.5708 0.6503 0.4573 0.089 Uiso 1 1 calc R . .
C2D C 0.6839(8) 0.7475(8) 0.5173(7) 0.057(4) Uani 1 1 d . . .
H2DA H 0.6953 0.7470 0.4760 0.069 Uiso 1 1 calc R . .
H2DB H 0.7041 0.8040 0.5518 0.069 Uiso 1 1 calc R . .
C3D C 0.7262(8) 0.7073(7) 0.5470(7) 0.056(4) Uani 1 1 d U . .
H3DA H 0.7076 0.7010 0.5836 0.067 Uiso 1 1 calc R . .
H3DB H 0.7097 0.6529 0.5101 0.067 Uiso 1 1 calc R . .
C4D C 0.8118(7) 0.7477(8) 0.5755(7) 0.052(4) Uani 1 1 d . . .
H4DA H 0.8319 0.7460 0.5378 0.063 Uiso 1 1 calc R . .
H4DB H 0.8334 0.7196 0.5979 0.063 Uiso 1 1 calc R . .
C5D C 0.8550(7) 0.8917(7) 0.6144(7) 0.042(3) Uani 1 1 d . . .
C6D C 0.8416(7) 0.8490(7) 0.6924(7) 0.042(3) Uani 1 1 d U . .
H6DA H 0.8324 0.8151 0.7139 0.051 Uiso 1 1 calc R . .
C7D C 0.8595(6) 0.9303(8) 0.7196(7) 0.040(4) Uani 1 1 d . . .
H7DA H 0.8636 0.9623 0.7647 0.049 Uiso 1 1 calc R . .
C8D C 0.8612(8) 0.9028(9) 0.5564(7) 0.062(4) Uani 1 1 d . F .
H8DA H 0.8530 0.8598 0.5148 0.075 Uiso 1 1 calc R . .
C1E C 0.5698(6) 0.6019(7) 0.8588(6) 0.040(3) Uani 1 1 d . . .
H1EA H 0.6198 0.6494 0.8721 0.048 Uiso 1 1 calc R . .
H1EB H 0.5854 0.5656 0.8738 0.048 Uiso 1 1 calc R . .
C2E C 0.5278(6) 0.5588(6) 0.7799(6) 0.039(3) Uani 1 1 d . . .
H2EA H 0.4814 0.5078 0.7659 0.047 Uiso 1 1 calc R . .
H2EB H 0.5069 0.5925 0.7651 0.047 Uiso 1 1 calc R . .
C3E C 0.5816(6) 0.5415(6) 0.7444(6) 0.025(3) Uani 1 1 d . . .
H3EA H 0.5994 0.5047 0.7565 0.031 Uiso 1 1 calc R . .
H3EB H 0.6298 0.5919 0.7607 0.031 Uiso 1 1 calc R . .
C4E C 0.5415(7) 0.5045(7) 0.6675(7) 0.064(5) Uani 1 1 d . . .
H4EA H 0.5804 0.4956 0.6460 0.077 Uiso 1 1 calc R . .
H4EB H 0.4961 0.4518 0.6506 0.077 Uiso 1 1 calc R . .
C5E C 0.4366(8) 0.5502(8) 0.6358(6) 0.047(4) Uani 1 1 d . . .
C6E C 0.5557(7) 0.6271(7) 0.6480(7) 0.046(4) Uani 1 1 d . . .
H6EA H 0.6111 0.6494 0.6554 0.055 Uiso 1 1 calc R . .
C7E C 0.5047(8) 0.6583(7) 0.6372(6) 0.043(4) Uani 1 1 d . . .
H7EA H 0.5190 0.7081 0.6359 0.052 Uiso 1 1 calc R . .
C8E C 0.3670(9) 0.4846(7) 0.6315(7) 0.058(4) Uani 1 1 d . . .
H8EA H 0.3698 0.4397 0.6365 0.069 Uiso 1 1 calc R . .
C9E C 0.2288(8) 0.4390(11) 0.6188(9) 0.105(7) Uani 1 1 d . . .
H9EA H 0.1810 0.4332 0.5839 0.126 Uiso 1 1 calc R . .
C10E C 0.2085(10) 0.5384(7) 0.8196(8) 0.052(4) Uani 1 1 d . . .
C12E C 0.2898(7) 0.5111(7) 0.7532(7) 0.049(4) Uani 1 1 d . . .
H12B H 0.3398 0.5118 0.7516 0.059 Uiso 1 1 calc R . .
C13E C 0.2244(8) 0.4745(6) 0.6912(7) 0.043(3) Uani 1 1 d . . .
C14E C 0.1456(8) 0.4692(8) 0.6948(8) 0.060(4) Uani 1 1 d . . .
H14B H 0.0989 0.4451 0.6543 0.072 Uiso 1 1 calc R . .
C15E C 0.1433(8) 0.4995(8) 0.7574(9) 0.059(4) Uani 1 1 d . . .
H15B H 0.0925 0.4940 0.7599 0.070 Uiso 1 1 calc R . .
C16E C 0.2648(9) 0.6196(9) 0.9408(8) 0.093(6) Uani 1 1 d . . .
H16D H 0.2495 0.6399 0.9804 0.140 Uiso 1 1 calc R . .
H16E H 0.3001 0.6647 0.9367 0.140 Uiso 1 1 calc R . .
H16F H 0.2932 0.5877 0.9477 0.140 Uiso 1 1 calc R . .
C17E C 0.2282(8) 0.3497(9) 0.5971(9) 0.094(6) Uani 1 1 d . . .
H17D H 0.2304 0.3286 0.5509 0.141 Uiso 1 1 calc R . .
H17E H 0.1789 0.3131 0.5968 0.141 Uiso 1 1 calc R . .
H17F H 0.2751 0.3545 0.6307 0.141 Uiso 1 1 calc R . .
C1F C 0.5186(6) 0.6292(7) 0.8976(6) 0.042(4) Uani 1 1 d . . .
H1FA H 0.4893 0.6507 0.8726 0.051 Uiso 1 1 calc R . .
H1FB H 0.4778 0.5815 0.8955 0.051 Uiso 1 1 calc R . .
C2F C 0.5605(7) 0.6881(6) 0.9680(6) 0.042(4) Uani 1 1 d . . .
H2FA H 0.6051 0.7337 0.9712 0.051 Uiso 1 1 calc R . .
H2FB H 0.5842 0.6648 0.9947 0.051 Uiso 1 1 calc R . .
C3F C 0.5068(7) 0.7196(9) 1.0012(7) 0.056(4) Uani 1 1 d . . .
H3FA H 0.4630 0.6742 0.9993 0.067 Uiso 1 1 calc R . .
H3FB H 0.4819 0.7416 0.9739 0.067 Uiso 1 1 calc R . .
C4F C 0.5533(7) 0.7854(8) 1.0774(7) 0.067(5) Uani 1 1 d . . .
H4FA H 0.5174 0.8077 1.0939 0.081 Uiso 1 1 calc R . .
H4FB H 0.5700 0.7613 1.1066 0.081 Uiso 1 1 calc R . .
C5F C 0.7032(8) 0.8637(7) 1.1038(6) 0.037(3) Uani 1 1 d . . .
C6F C 0.6231(8) 0.9087(7) 1.0638(7) 0.042(3) Uani 1 1 d U . .
H6FA H 0.5764 0.9164 1.0497 0.051 Uiso 1 1 calc R . .
C7F C 0.6919(8) 0.9491(8) 1.0663(7) 0.046(4) Uani 1 1 d . . .
H7FA H 0.7058 0.9906 1.0531 0.055 Uiso 1 1 calc R . .
C8F C 0.7366(8) 0.8110(7) 1.1203(6) 0.042(3) Uani 1 1 d . . .
H8FA H 0.7053 0.7658 1.1242 0.050 Uiso 1 1 calc R . .
C9F C 0.8469(7) 0.7812(7) 1.1451(6) 0.038(3) Uani 1 1 d . . .
H9FA H 0.9047 0.8175 1.1753 0.046 Uiso 1 1 calc R . .
C10F C 0.8436(8) 0.6096(8) 0.9548(8) 0.053(4) Uani 1 1 d . . .
C11F C 0.7761(7) 0.6253(7) 0.9495(7) 0.050(4) Uani 1 1 d U . .
H11C H 0.7315 0.6006 0.9072 0.060 Uiso 1 1 calc R . .
C12F C 0.7796(6) 0.6808(7) 1.0120(7) 0.046(4) Uani 1 1 d . . .
H12C H 0.7355 0.6941 1.0099 0.055 Uiso 1 1 calc R . .
C13F C 0.8442(7) 0.7199(7) 1.0799(6) 0.036(3) Uani 1 1 d . . .
C14F C 0.9072(8) 0.7004(9) 1.0769(9) 0.068(5) Uani 1 1 d . . .
H14C H 0.9537 0.7272 1.1181 0.082 Uiso 1 1 calc R . .
C15F C 0.9083(8) 0.6441(8) 1.0178(9) 0.057(5) Uani 1 1 d . . .
H15C H 0.9517 0.6296 1.0204 0.069 Uiso 1 1 calc R . .
C16F C 0.7836(9) 0.5213(7) 0.8351(7) 0.087(5) Uani 1 1 d . . .
H16G H 0.7925 0.4841 0.7982 0.130 Uiso 1 1 calc R . .
H16H H 0.7795 0.5639 0.8242 0.130 Uiso 1 1 calc R . .
H16I H 0.7336 0.4923 0.8391 0.130 Uiso 1 1 calc R . .
C17F C 0.8108(9) 0.7355(8) 1.1817(8) 0.075(5) Uani 1 1 d . . .
H17G H 0.8117 0.7733 1.2248 0.112 Uiso 1 1 calc R . .
H17H H 0.8423 0.7075 1.1920 0.112 Uiso 1 1 calc R . .
H17I H 0.7551 0.6965 1.1516 0.112 Uiso 1 1 calc R . .
C1G C 0.8014(7) 1.3409(7) 0.8332(7) 0.045(4) Uani 1 1 d . . .
H1GA H 0.8242 1.3025 0.8339 0.054 Uiso 1 1 calc R . .
H1GB H 0.8411 1.3849 0.8299 0.054 Uiso 1 1 calc R . .
C2G C 0.7892(6) 1.3738(7) 0.8973(6) 0.035(3) Uani 1 1 d . . .
H2GA H 0.7443 1.3310 0.8971 0.042 Uiso 1 1 calc R . .
H2GB H 0.7724 1.4165 0.8984 0.042 Uiso 1 1 calc R . .
C3G C 0.8623(6) 1.4086(7) 0.9638(6) 0.044(4) Uani 1 1 d . . .
H3GA H 0.8809 1.3669 0.9620 0.053 Uiso 1 1 calc R . .
H3GB H 0.9064 1.4536 0.9655 0.053 Uiso 1 1 calc R . .
C4G C 0.8459(7) 1.4388(8) 1.0302(7) 0.056(4) Uani 1 1 d . . .
H4GA H 0.8950 1.4583 1.0706 0.067 Uiso 1 1 calc R . .
H4GB H 0.8322 1.4841 1.0349 0.067 Uiso 1 1 calc R . .
C5G C 0.7004(7) 1.3574(7) 1.0074(6) 0.041(3) Uani 1 1 d . . .
C6G C 0.7828(7) 1.3079(8) 1.0335(6) 0.049(4) Uani 1 1 d . . .
H6GA H 0.8293 1.2993 1.0459 0.058 Uiso 1 1 calc R . .
C7G C 0.7067(8) 1.2586(7) 1.0164(6) 0.047(4) Uani 1 1 d . . .
H7GA H 0.6909 1.2073 1.0148 0.057 Uiso 1 1 calc R . .
C8G C 0.6667(8) 1.4083(8) 0.9960(6) 0.047(4) Uani 1 1 d . . .
H8GA H 0.6992 1.4605 1.0034 0.056 Uiso 1 1 calc R . .
C9G C 0.5448(7) 1.4268(7) 0.9562(6) 0.040(3) Uani 1 1 d U . .
H9GA H 0.5020 1.4226 0.9761 0.047 Uiso 1 1 calc R . .
C10G C 0.4412(9) 1.3357(8) 0.7331(9) 0.064(4) Uani 1 1 d U . .
C11G C 0.5092(9) 1.3352(8) 0.7584(7) 0.064(4) Uani 1 1 d . . .
H11D H 0.5344 1.3160 0.7281 0.077 Uiso 1 1 calc R . .
C12G C 0.5496(8) 1.3646(7) 0.8349(8) 0.059(4) Uani 1 1 d . . .
H12D H 0.6007 1.3670 0.8548 0.071 Uiso 1 1 calc R . .
C13G C 0.5033(10) 1.3892(7) 0.8760(8) 0.060(4) Uani 1 1 d . . .
C14G C 0.4308(8) 1.3867(7) 0.8442(8) 0.048(4) Uani 1 1 d . . .
H14D H 0.4027 1.4041 0.8721 0.057 Uiso 1 1 calc R . .
C15G C 0.4008(8) 1.3633(9) 0.7823(10) 0.065(4) Uani 1 1 d U . .
H15D H 0.3500 1.3624 0.7640 0.077 Uiso 1 1 calc R . .
C16G C 0.4368(10) 1.2826(11) 0.6222(9) 0.096(6) Uani 1 1 d U . .
H16J H 0.4040 1.2675 0.5749 0.143 Uiso 1 1 calc R . .
H16K H 0.4400 1.2352 0.6246 0.143 Uiso 1 1 calc R . .
H16L H 0.4910 1.3232 0.6353 0.143 Uiso 1 1 calc R . .
C17G C 0.6033(10) 1.5167(9) 0.9879(8) 0.095(6) Uani 1 1 d . . .
H17J H 0.6269 1.5392 1.0383 0.143 Uiso 1 1 calc R . .
H17K H 0.5737 1.5456 0.9760 0.143 Uiso 1 1 calc R . .
H17L H 0.6461 1.5221 0.9695 0.143 Uiso 1 1 calc R . .
C1H C 0.7264(7) 1.2997(8) 0.7713(6) 0.047(4) Uani 1 1 d . . .
H1HA H 0.7094 1.3402 0.7658 0.057 Uiso 1 1 calc R . .
H1HB H 0.6836 1.2632 0.7788 0.057 Uiso 1 1 calc R . .
C2H C 0.7346(7) 1.2508(7) 0.7038(7) 0.050(4) Uani 1 1 d . . .
H2HA H 0.7704 1.2885 0.6921 0.059 Uiso 1 1 calc R . .
H2HB H 0.7605 1.2171 0.7120 0.059 Uiso 1 1 calc R . .
C3H C 0.6550(7) 1.1972(8) 0.6421(7) 0.053(4) Uani 1 1 d . . .
H3HA H 0.6335 1.2317 0.6294 0.064 Uiso 1 1 calc R . .
H3HB H 0.6163 1.1659 0.6565 0.064 Uiso 1 1 calc R . .
C4H C 0.6595(7) 1.1383(8) 0.5773(7) 0.053(4) Uani 1 1 d . F .
H4HA H 0.6049 1.1056 0.5409 0.064 Uiso 1 1 calc R . .
H4HB H 0.6938 1.1692 0.5598 0.064 Uiso 1 1 calc R . .
C5H C 0.7691(8) 1.0962(8) 0.6086(7) 0.048(4) Uani 1 1 d . F .
C6H C 0.6485(8) 1.0196(7) 0.5978(7) 0.046(4) Uani 1 1 d U F .
H6HA H 0.5928 0.9977 0.5899 0.056 Uiso 1 1 calc R . .
C7H C 0.7010(7) 0.9931(7) 0.6181(7) 0.047(4) Uani 1 1 d . F .
H7HA H 0.6878 0.9475 0.6262 0.056 Uiso 1 1 calc R . .
C8H C 0.8384(7) 1.1580(7) 0.6134(6) 0.040(3) Uani 1 1 d D . .
H8HA H 0.8348 1.1986 0.6016 0.048 Uiso 1 1 calc R A 9
C1I C 0.7000(7) 1.1717(7) 1.1941(7) 0.054(4) Uani 1 1 d . . .
H1IA H 0.7073 1.1772 1.2412 0.064 Uiso 1 1 calc R . .
H1IB H 0.6951 1.1179 1.1654 0.064 Uiso 1 1 calc R . .
C2I C 0.6225(7) 1.1740(8) 1.1656(7) 0.052(4) Uani 1 1 d . . .
H2IA H 0.6191 1.1774 1.1220 0.062 Uiso 1 1 calc R . .
H2IB H 0.6237 1.2239 1.1986 0.062 Uiso 1 1 calc R . .
C3I C 0.5462(7) 1.1041(7) 1.1511(7) 0.059(4) Uani 1 1 d U . .
H3IA H 0.5478 1.0535 1.1231 0.071 Uiso 1 1 calc R . .
H3IB H 0.5453 1.1050 1.1956 0.071 Uiso 1 1 calc R . .
C4I C 0.4696(7) 1.1044(8) 1.1137(8) 0.059(4) Uani 1 1 d . . .
H4IA H 0.4236 1.0544 1.1021 0.070 Uiso 1 1 calc R . .
H4IB H 0.4631 1.1498 1.1452 0.070 Uiso 1 1 calc R . .
C5I C 0.4871(7) 1.1780(7) 1.0444(7) 0.040(3) Uani 1 1 d . . .
C6I C 0.4598(7) 1.0501(9) 0.9893(8) 0.061(5) Uani 1 1 d . . .
H6IA H 0.4447 0.9957 0.9794 0.074 Uiso 1 1 calc R . .
C7I C 0.4782(6) 1.0836(8) 0.9475(7) 0.043(4) Uani 1 1 d . . .
H7IA H 0.4786 1.0568 0.9029 0.051 Uiso 1 1 calc R . .
C8I C 0.5091(7) 1.2510(8) 1.0883(8) 0.053(4) Uani 1 1 d . . .
H8IA H 0.5078 1.2627 1.1331 0.063 Uiso 1 1 calc R . .
C1J C 0.7686(6) 1.2278(7) 1.1982(6) 0.040(3) Uani 1 1 d U . .
H1JA H 0.7807 1.2811 1.2343 0.048 Uiso 1 1 calc R . .
H1JB H 0.7588 1.2297 1.1536 0.048 Uiso 1 1 calc R . .
C2J C 0.8415(7) 1.2108(8) 1.2149(7) 0.058(4) Uani 1 1 d . . .
H2JA H 0.8277 1.1560 1.1803 0.070 Uiso 1 1 calc R . .
H2JB H 0.8525 1.2115 1.2606 0.070 Uiso 1 1 calc R . .
C3J C 0.9217(7) 1.2713(7) 1.2164(7) 0.061(4) Uani 1 1 d . . .
H3JA H 0.9076 1.2793 1.1749 0.074 Uiso 1 1 calc R . .
H3JB H 0.9411 1.3236 1.2572 0.074 Uiso 1 1 calc R . .
C4J C 0.9900(6) 1.2489(7) 1.2187(7) 0.039(3) Uani 1 1 d . . .
H4JA H 1.0321 1.2868 1.2117 0.047 Uiso 1 1 calc R . .
H4JB H 1.0137 1.2530 1.2647 0.047 Uiso 1 1 calc R . .
C5J C 0.9369(7) 1.0993(8) 1.1678(7) 0.040(3) Uani 1 1 d . . .
C6J C 0.9467(7) 1.1458(8) 1.0984(9) 0.047(4) Uani 1 1 d . . .
H6JA H 0.9555 1.1805 1.0777 0.056 Uiso 1 1 calc R . .
C7J C 0.9176(7) 1.0715(9) 1.0673(8) 0.057(4) Uani 1 1 d . . .
H7JA H 0.9032 1.0425 1.0189 0.068 Uiso 1 1 calc R . .
C8J C 0.9332(7) 1.0859(7) 1.2298(7) 0.042(3) Uani 1 1 d . . .
H8JA H 0.9538 1.1300 1.2745 0.051 Uiso 1 1 calc R . .
C9J C 0.8907(8) 1.0020(7) 1.2768(7) 0.047(4) Uani 1 1 d . . .
H9JA H 0.9016 0.9546 1.2722 0.056 Uiso 1 1 calc R . .
C10J C 0.6401(9) 0.9327(8) 1.2519(7) 0.054(4) Uani 1 1 d . . .
C11J C 0.6791(9) 0.9979(9) 1.2436(8) 0.071(5) Uani 1 1 d . . .
H11E H 0.6520 1.0265 1.2307 0.085 Uiso 1 1 calc R . .
C12J C 0.7625(9) 1.0211(9) 1.2551(7) 0.065(4) Uani 1 1 d . . .
H12E H 0.7914 1.0677 1.2519 0.078 Uiso 1 1 calc R . .
C13J C 0.8042(9) 0.9781(7) 1.2712(7) 0.058(4) Uani 1 1 d . . .
C14J C 0.7626(8) 0.9123(8) 1.2795(7) 0.059(4) Uani 1 1 d U . .
H14E H 0.7890 0.8838 1.2932 0.071 Uiso 1 1 calc R . .
C15J C 0.6760(10) 0.8881(7) 1.2663(6) 0.068(5) Uani 1 1 d . . .
H15E H 0.6454 0.8409 1.2680 0.081 Uiso 1 1 calc R . .
C16J C 0.5237(9) 0.9496(8) 1.2304(7) 0.076(5) Uani 1 1 d . . .
H16M H 0.4674 0.9255 1.2252 0.115 Uiso 1 1 calc R . .
H16N H 0.5262 0.9513 1.1875 0.115 Uiso 1 1 calc R . .
H16O H 0.5511 1.0042 1.2686 0.115 Uiso 1 1 calc R . .
C17J C 0.9451(8) 1.0668(7) 1.3458(7) 0.058(4) Uani 1 1 d . . .
H17M H 1.0008 1.0823 1.3486 0.087 Uiso 1 1 calc R . .
H17N H 0.9381 1.0485 1.3804 0.087 Uiso 1 1 calc R . .
H17O H 0.9329 1.1130 1.3545 0.087 Uiso 1 1 calc R . .
C1K C 1.0615(7) 1.0530(7) 0.9479(7) 0.045(4) Uani 1 1 d . . .
H1KA H 1.1117 1.0705 0.9863 0.054 Uiso 1 1 calc R . .
H1KB H 1.0199 1.0566 0.9676 0.054 Uiso 1 1 calc R . .
C2K C 1.0757(7) 1.1080(9) 0.9152(7) 0.063(4) Uani 1 1 d . . .
H2KA H 1.0294 1.0842 0.8713 0.076 Uiso 1 1 calc R . .
H2KB H 1.1242 1.1125 0.9039 0.076 Uiso 1 1 calc R . .
C3K C 1.0877(9) 1.1983(7) 0.9651(7) 0.071(5) Uani 1 1 d . . .
H3KA H 1.0455 1.1933 0.9849 0.086 Uiso 1 1 calc R . .
H3KB H 1.1404 1.2266 1.0039 0.086 Uiso 1 1 calc R . .
C4K C 1.0837(8) 1.2475(8) 0.9281(7) 0.054(4) Uani 1 1 d . F .
H4KA H 1.0868 1.2990 0.9600 0.065 Uiso 1 1 calc R . .
H4KB H 1.1308 1.2596 0.9144 0.065 Uiso 1 1 calc R . .
C5K C 0.9959(9) 1.1631(8) 0.7993(8) 0.046(4) Uani 1 1 d . F .
C6K C 0.9376(8) 1.2076(8) 0.8700(8) 0.044(4) Uani 1 1 d . F .
H6KA H 0.9291 1.2352 0.9103 0.052 Uiso 1 1 calc R . .
C7K C 0.8840(8) 1.1619(9) 0.8064(8) 0.053(4) Uani 1 1 d . F .
H7KA H 0.8285 1.1501 0.7931 0.064 Uiso 1 1 calc R . .
C8K C 1.0536(7) 1.1479(8) 0.7724(8) 0.050(4) Uani 1 1 d . F .
H8KA H 1.1094 1.1728 0.7995 0.060 Uiso 1 1 calc R . .
C1L C 1.0348(6) 0.9685(8) 0.8971(7) 0.059(4) Uani 1 1 d . . .
H1LA H 1.0798 0.9623 0.8836 0.071 Uiso 1 1 calc R . .
H1LB H 0.9900 0.9532 0.8550 0.071 Uiso 1 1 calc R . .
C2L C 1.0081(6) 0.9159(8) 0.9292(7) 0.047(4) Uani 1 1 d . . .
H2LA H 0.9657 0.9253 0.9453 0.057 Uiso 1 1 calc R . .
H2LB H 1.0540 0.9302 0.9701 0.057 Uiso 1 1 calc R . .
C3L C 0.9755(7) 0.8275(9) 0.8788(7) 0.061(4) Uani 1 1 d . . .
H3LA H 1.0200 0.8180 0.8668 0.074 Uiso 1 1 calc R . .
H3LB H 0.9344 0.8157 0.8358 0.074 Uiso 1 1 calc R . .
C4L C 0.9350(8) 0.7631(8) 0.9068(8) 0.062(4) Uani 1 1 d . . .
H4LA H 0.9021 0.7084 0.8680 0.075 Uiso 1 1 calc R . .
H4LB H 0.9771 0.7619 0.9410 0.075 Uiso 1 1 calc R . .
C5L C 0.8967(8) 0.8414(7) 1.0029(7) 0.040(4) Uani 1 1 d . . .
C6L C 0.8071(9) 0.7771(8) 0.9015(8) 0.053(4) Uani 1 1 d . . .
H6LA H 0.7780 0.7436 0.8533 0.064 Uiso 1 1 calc R . .
C7L C 0.7822(8) 0.8180(9) 0.9475(8) 0.056(4) Uani 1 1 d U . .
H7LA H 0.7316 0.8196 0.9356 0.067 Uiso 1 1 calc R . .
C8L C 0.9669(8) 0.8708(7) 1.0646(7) 0.045(4) Uani 1 1 d . . .
H8LA H 1.0076 0.8532 1.0607 0.054 Uiso 1 1 calc R . .
C9L C 1.0427(8) 0.9593(7) 1.1835(8) 0.077(6) Uani 1 1 d . . .
H9LA H 1.0243 0.9586 1.2220 0.093 Uiso 1 1 calc R . .
C10L C 1.1685(8) 1.2052(7) 1.2236(8) 0.057(4) Uani 1 1 d . . .
C11L C 1.1370(7) 1.1466(8) 1.1594(7) 0.049(4) Uani 1 1 d . . .
H11F H 1.1414 1.1592 1.1227 0.059 Uiso 1 1 calc R . .
C12L C 1.0983(8) 1.0681(10) 1.1451(8) 0.067(5) Uani 1 1 d . . .
H12F H 1.0789 1.0266 1.0993 0.080 Uiso 1 1 calc R . .
C13L C 1.0869(9) 1.0481(10) 1.2011(9) 0.070(5) Uani 1 1 d . . .
C14L C 1.1245(8) 1.1151(10) 1.2672(8) 0.070(5) Uani 1 1 d . . .
H14F H 1.1246 1.1058 1.3061 0.084 Uiso 1 1 calc R . .
C15L C 1.1592(8) 1.1887(9) 1.2781(8) 0.071(5) Uani 1 1 d . . .
H15F H 1.1783 1.2315 1.3232 0.085 Uiso 1 1 calc R . .
C16L C 1.2000(8) 1.3049(7) 1.1885(8) 0.066(4) Uani 1 1 d U . .
H16P H 1.2289 1.3632 1.2076 0.100 Uiso 1 1 calc R . .
H16Q H 1.1434 1.2873 1.1618 0.100 Uiso 1 1 calc R . .
H16R H 1.2239 1.2789 1.1583 0.100 Uiso 1 1 calc R . .
C17L C 1.1019(8) 0.9235(8) 1.1842(8) 0.077(5) Uani 1 1 d . . .
H17P H 1.0748 0.8677 1.1751 0.115 Uiso 1 1 calc R . .
H17Q H 1.1461 0.9542 1.2295 0.115 Uiso 1 1 calc R . .
H17R H 1.1234 0.9252 1.1483 0.115 Uiso 1 1 calc R . .
F1A F 0.7520(5) 0.7046(5) 0.7277(4) 0.094(3) Uani 1 1 d D . .
F2A F 0.8401(5) 0.6756(6) 0.6816(5) 0.133(4) Uani 1 1 d D . .
F3A F 0.7143(5) 0.5816(5) 0.6417(5) 0.125(4) Uani 1 1 d D . .
F4A F 0.7998(6) 0.6201(5) 0.7471(5) 0.126(4) Uani 1 1 d D . .
N1A N 0.3403(5) 0.6656(5) 0.7167(5) 0.037(3) Uani 1 1 d . . .
N2A N 0.2941(6) 0.7094(6) 0.7996(6) 0.042(3) Uani 1 1 d . . .
N3A N 0.2010(6) 0.5918(6) 0.6111(6) 0.048(3) Uani 1 1 d . . .
N1B N 0.5152(6) 1.2099(5) 0.8664(6) 0.032(3) Uani 1 1 d U . .
N2B N 0.4344(6) 1.1544(5) 0.7598(5) 0.031(3) Uani 1 1 d . . .
N1C N 0.3413(5) 0.7071(6) 0.6014(5) 0.035(3) Uani 1 1 d . . .
N2C N 0.3449(6) 0.7558(6) 0.5262(6) 0.048(3) Uani 1 1 d . . .
N1D N 0.8704(6) 0.9580(6) 0.6725(6) 0.039(3) Uani 1 1 d . . .
N2D N 0.8405(6) 0.8298(6) 0.6255(6) 0.044(3) Uani 1 1 d . . .
N1E N 0.4286(6) 0.6098(6) 0.6280(5) 0.040(3) Uani 1 1 d . . .
N2E N 0.5117(6) 0.5554(5) 0.6465(5) 0.047(3) Uani 1 1 d . . .
N3E N 0.3004(6) 0.4953(6) 0.6201(5) 0.040(3) Uani 1 1 d . . .
N1F N 0.7455(6) 0.9188(6) 1.0936(5) 0.046(3) Uani 1 1 d . . .
N2F N 0.6269(7) 0.8522(6) 1.0846(5) 0.053(3) Uani 1 1 d . . .
N3F N 0.8090(6) 0.8309(6) 1.1286(5) 0.045(3) Uani 1 1 d . . .
N1G N 0.6532(6) 1.2892(5) 1.0013(5) 0.035(3) Uani 1 1 d U . .
N2G N 0.7788(5) 1.3738(6) 1.0291(5) 0.035(3) Uani 1 1 d . . .
N3G N 0.5888(8) 1.3797(6) 0.9748(6) 0.057(3) Uani 1 1 d . . .
N1H N 0.7788(6) 1.0417(6) 0.6259(5) 0.042(3) Uani 1 1 d . . .
N2H N 0.6913(6) 1.0858(6) 0.5906(5) 0.043(3) Uani 1 1 d . . .
N1I N 0.4962(5) 1.1634(6) 0.9823(6) 0.035(3) Uani 1 1 d . . .
N2I N 0.4673(6) 1.1113(7) 1.0490(7) 0.048(3) Uani 1 1 d . . .
N1J N 0.9084(5) 1.0364(6) 1.1070(5) 0.035(3) Uani 1 1 d . . .
N2J N 0.9639(6) 1.1691(7) 1.1664(6) 0.047(3) Uani 1 1 d . . .
N3J N 0.9033(6) 1.0177(6) 1.2212(6) 0.046(3) Uani 1 1 d U . .
N1K N 0.9204(6) 1.1331(6) 0.7611(5) 0.039(3) Uani 1 1 d . . .
N2K N 1.0089(6) 1.2064(6) 0.8655(7) 0.055(3) Uani 1 1 d . . .
N1L N 0.8367(6) 0.8563(6) 1.0120(6) 0.040(3) Uani 1 1 d U . .
N2L N 0.8837(6) 0.7945(7) 0.9394(7) 0.057(4) Uani 1 1 d . . .
N3L N 0.9740(7) 0.9202(7) 1.1238(7) 0.051(3) Uani 1 1 d . . .
Ni1 Ni 0.31572(9) 0.60317(9) 0.61306(8) 0.0421(5) Uani 1 1 d . . .
Ni2 Ni 0.53502(9) 1.26553(9) 0.97047(8) 0.0366(5) Uani 1 1 d . . .
Ni3 Ni 0.89546(9) 1.06084(9) 0.66009(8) 0.0403(5) Uani 1 1 d . F .
Ni4 Ni 0.86150(9) 0.93015(9) 1.11230(9) 0.0466(5) Uani 1 1 d . . .
O1A O 0.1442(6) 0.7566(8) 0.4211(6) 0.092(4) Uani 1 1 d U . .
O1E O 0.1961(5) 0.5719(6) 0.8808(5) 0.062(3) Uani 1 1 d . . .
O1F O 0.8498(5) 0.5558(5) 0.8994(5) 0.056(3) Uani 1 1 d . . .
O1G O 0.4042(6) 1.3116(7) 0.6643(7) 0.094(4) Uani 1 1 d . . .
O1J O 0.5610(6) 0.9043(5) 1.2442(5) 0.063(3) Uani 1 1 d . . .
O1L O 1.2058(6) 1.2837(6) 1.2438(5) 0.073(3) Uani 1 1 d . . .
B1F B 0.0497(9) 0.9146(9) 0.3444(7) 0.145(15) Uani 1 1 d D . .
F1F F -0.0305(6) 0.8799(7) 0.3089(6) 0.150(5) Uani 1 1 d D . .
F2F F 0.0647(6) 0.9240(6) 0.4110(5) 0.137(4) Uani 1 1 d D . .
F3F F 0.0875(6) 0.9853(6) 0.3439(5) 0.145(5) Uani 1 1 d D . .
F4F F 0.0818(8) 0.8640(7) 0.3143(6) 0.193(6) Uani 1 1 d D . .
B1D B 0.4283(9) 0.0125(9) 0.5548(8) 0.084(6) Uani 0.590(8) 1 d PDU B 1
F1D F 0.4689(8) 0.0005(8) 0.6080(7) 0.068(4) Uani 0.590(8) 1 d PDU B 1
F2D F 0.4342(8) 0.0894(6) 0.5803(6) 0.080(4) Uani 0.590(8) 1 d PDU B 1
F3D F 0.4642(7) 0.0042(8) 0.5074(6) 0.075(4) Uani 0.590(8) 1 d PDU B 1
F4D F 0.3491(6) -0.0433(8) 0.5266(7) 0.089(4) Uani 0.590(8) 1 d PDU B 1
B1W B 0.4203(11) 0.0198(11) 0.5385(10) 0.079(6) Uani 0.410(8) 1 d PDU B 2
F1W F 0.4677(13) 0.0226(14) 0.5973(9) 0.095(5) Uani 0.410(8) 1 d PDU B 2
F2W F 0.3627(10) 0.0447(11) 0.5525(9) 0.075(4) Uani 0.410(8) 1 d PDU B 2
F3W F 0.3826(12) -0.0583(9) 0.4863(9) 0.089(5) Uani 0.410(8) 1 d PDU B 2
F4W F 0.4662(10) 0.0685(11) 0.5172(10) 0.090(5) Uani 0.410(8) 1 d PDU B 2
B1E B 0.0059(9) 0.3449(9) 0.0753(8) 0.071(5) Uani 0.603(9) 1 d PDU C 3
F1E F -0.0611(7) 0.2721(7) 0.0326(8) 0.065(4) Uani 0.603(9) 1 d PDU C 3
F2E F -0.0180(7) 0.3976(8) 0.1147(6) 0.084(4) Uani 0.603(9) 1 d PDU C 3
F3E F 0.0630(7) 0.3344(8) 0.1173(7) 0.078(4) Uani 0.603(9) 1 d PDU C 3
F4E F 0.0394(7) 0.3739(7) 0.0357(6) 0.076(4) Uani 0.603(9) 1 d PDU C 3
B1V B 0.0291(11) 0.3611(11) 0.0862(10) 0.075(6) Uani 0.397(9) 1 d PDU C 4
F1V F -0.0381(11) 0.2930(11) 0.0354(11) 0.078(5) Uani 0.397(9) 1 d PDU C 4
F2V F 0.0978(10) 0.3620(11) 0.0736(10) 0.088(5) Uani 0.397(9) 1 d PDU C 4
F3V F 0.0195(11) 0.4282(10) 0.0894(10) 0.080(5) Uani 0.397(9) 1 d PDU C 4
F4V F 0.0386(12) 0.3611(12) 0.1494(9) 0.076(5) Uani 0.397(9) 1 d PDU C 4
B1C B 0.0429(9) 0.3126(8) 0.4237(7) 0.096(6) Uani 0.787(9) 1 d PDU D 5
F1C F -0.0315(6) 0.2477(6) 0.3784(5) 0.095(4) Uani 0.787(9) 1 d PDU D 5
F2C F 0.0531(6) 0.3734(6) 0.4055(6) 0.111(4) Uani 0.787(9) 1 d PDU D 5
F3C F 0.1013(7) 0.2857(7) 0.4166(6) 0.114(4) Uani 0.787(9) 1 d PDU D 5
F4C F 0.0477(6) 0.3421(7) 0.4901(4) 0.093(4) Uani 0.787(9) 1 d PDU D 5
B1X B 0.0629(17) 0.3061(17) 0.4395(14) 0.104(7) Uani 0.213(9) 1 d PDU D 6
F1X F 0.016(2) 0.268(2) 0.3698(13) 0.109(6) Uani 0.213(9) 1 d PDU D 6
F2X F 0.073(2) 0.3837(16) 0.470(2) 0.096(6) Uani 0.213(9) 1 d PDU D 6
F3X F 0.1381(18) 0.307(2) 0.448(2) 0.108(6) Uani 0.213(9) 1 d PDU D 6
F4X F 0.026(2) 0.264(2) 0.4703(18) 0.100(6) Uani 0.213(9) 1 d PDU D 6
B1B B 0.3681(8) 0.8521(8) 0.0348(7) 0.089(5) Uani 0.810(6) 1 d PDU E 7
F1B F 0.2893(5) 0.8114(6) -0.0122(5) 0.093(3) Uani 0.810(6) 1 d PDU E 7
F2B F 0.3847(5) 0.8031(5) 0.0619(5) 0.084(3) Uani 0.810(6) 1 d PDU E 7
F3B F 0.4216(6) 0.8717(6) 0.0039(5) 0.106(4) Uani 0.810(6) 1 d PDU E 7
F4B F 0.3768(6) 0.9207(5) 0.0873(5) 0.099(3) Uani 0.810(6) 1 d PDU E 7
B1Y B 0.3666(16) 0.8512(16) 0.0422(14) 0.093(7) Uani 0.190(6) 1 d PDU E 8
F1Y F 0.358(2) 0.7852(17) -0.0137(15) 0.082(6) Uani 0.190(6) 1 d PDU E 8
F2Y F 0.347(2) 0.9027(19) 0.0210(19) 0.081(6) Uani 0.190(6) 1 d PDU E 8
F3Y F 0.4449(16) 0.892(2) 0.0894(17) 0.099(6) Uani 0.190(6) 1 d PDU E 8
F4Y F 0.316(2) 0.825(2) 0.0737(19) 0.116(6) Uani 0.190(6) 1 d PDU E 8
N3H N 0.9050(8) 1.1553(13) 0.6344(15) 0.042(5) Uani 0.578(14) 1 d PDU F 9
C9H C 0.9795(8) 1.2134(14) 0.6374(9) 0.051(5) Uani 0.578(14) 1 d PDU F 9
H9HA H 1.0086 1.1822 0.6182 0.061 Uiso 0.578(14) 1 calc PR F 9
C10H C 1.1339(10) 1.3784(9) 0.8470(9) 0.055(4) Uani 0.578(14) 1 d PDU F 9
C11H C 1.0528(10) 1.3597(12) 0.8278(9) 0.060(4) Uani 0.578(14) 1 d PDU F 9
H11G H 1.0318 1.3828 0.8603 0.071 Uiso 0.578(14) 1 calc PR F 9
C12H C 1.0038(11) 1.3066(13) 0.7602(9) 0.052(4) Uani 0.578(14) 1 d PDU F 9
H12G H 0.9479 1.2927 0.7457 0.062 Uiso 0.578(14) 1 calc PR F 9
C13H C 1.0342(9) 1.2728(13) 0.7128(9) 0.054(4) Uani 0.578(14) 1 d PDU F 9
C14H C 1.1155(9) 1.2938(12) 0.7335(9) 0.044(4) Uani 0.578(14) 1 d PDU F 9
H14G H 1.1369 1.2721 0.7007 0.053 Uiso 0.578(14) 1 calc PR F 9
C15H C 1.1657(10) 1.3454(11) 0.8007(8) 0.056(5) Uani 0.578(14) 1 d PDU F 9
H15G H 1.2214 1.3584 0.8152 0.068 Uiso 0.578(14) 1 calc PR F 9
O1H O 1.1865(10) 1.4319(9) 0.9157(8) 0.067(4) Uani 0.578(14) 1 d PDU F 9
C16H C 1.1597(16) 1.4718(14) 0.9657(11) 0.071(5) Uani 0.578(14) 1 d PDU F 9
H16S H 1.2047 1.5056 1.0104 0.107 Uiso 0.578(14) 1 calc PR F 9
H16T H 1.1170 1.4321 0.9698 0.107 Uiso 0.578(14) 1 calc PR F 9
H16U H 1.1388 1.5052 0.9514 0.107 Uiso 0.578(14) 1 calc PR F 9
C17H C 0.9682(17) 1.2577(16) 0.5953(12) 0.054(6) Uani 0.578(14) 1 d PDU F 9
H17S H 0.9334 1.2188 0.5472 0.082 Uiso 0.578(14) 1 calc PR F 9
H17T H 1.0206 1.2905 0.5972 0.082 Uiso 0.578(14) 1 calc PR F 9
H17U H 0.9433 1.2923 0.6145 0.082 Uiso 0.578(14) 1 calc PR F 9
N3S N 0.9074(9) 1.1610(16) 0.637(2) 0.043(5) Uani 0.422(14) 1 d PDU F 10
C9S C 0.9822(9) 1.2266(18) 0.6484(11) 0.050(5) Uani 0.422(14) 1 d PDU F 10
H9SA H 1.0177 1.2031 0.6314 0.060 Uiso 0.422(14) 1 calc PR F 10
C10S C 1.1008(12) 1.3881(11) 0.8626(11) 0.062(5) Uani 0.422(14) 1 d PDU F 10
C11S C 1.0197(12) 1.3658(15) 0.8317(11) 0.053(5) Uani 0.422(14) 1 d PDU F 10
H11H H 0.9904 1.3855 0.8571 0.064 Uiso 0.422(14) 1 calc PR F 10
C12S C 0.9842(13) 1.3141(17) 0.7630(11) 0.052(5) Uani 0.422(14) 1 d PDU F 10
H12H H 0.9287 1.2979 0.7397 0.063 Uiso 0.422(14) 1 calc PR F 10
C13S C 1.0263(11) 1.2845(16) 0.7261(11) 0.051(4) Uani 0.422(14) 1 d PDU F 10
C14S C 1.1072(11) 1.3081(16) 0.7578(11) 0.048(5) Uani 0.422(14) 1 d PDU F 10
H14H H 1.1364 1.2885 0.7321 0.058 Uiso 0.422(14) 1 calc PR F 10
C15S C 1.1449(13) 1.3603(15) 0.8270(11) 0.056(5) Uani 0.422(14) 1 d PDU F 10
H15H H 1.2005 1.3771 0.8501 0.067 Uiso 0.422(14) 1 calc PR F 10
O1S O 1.1392(13) 1.4415(12) 0.9337(10) 0.068(5) Uani 0.422(14) 1 d PDU F 10
C16S C 1.0897(19) 1.4697(17) 0.9693(14) 0.073(7) Uani 0.422(14) 1 d PDU F 10
H16V H 1.1229 1.5058 1.0184 0.109 Uiso 0.422(14) 1 calc PR F 10
H16W H 1.0452 1.4237 0.9649 0.109 Uiso 0.422(14) 1 calc PR F 10
H16X H 1.0681 1.4984 0.9485 0.109 Uiso 0.422(14) 1 calc PR F 10
C17S C 0.967(2) 1.278(2) 0.6118(16) 0.053(5) Uani 0.422(14) 1 d PDU F 10
H17V H 0.9401 1.2433 0.5618 0.079 Uiso 0.422(14) 1 calc PR F 10
H17W H 1.0191 1.3199 0.6215 0.079 Uiso 0.422(14) 1 calc PR F 10
H17X H 0.9339 1.3023 0.6293 0.079 Uiso 0.422(14) 1 calc PR F 10
N3B N 0.4137(6) 1.2469(6) 0.9214(7) 0.056(3) Uani 1 1 d U . .
C9B C 0.3585(6) 1.2643(7) 0.9594(6) 0.050(3) Uani 1 1 d DU . .
H9BA H 0.3933 1.3156 1.0028 0.060 Uiso 1 1 calc R . .
C10B C 0.2675(5) 1.0832(7) 1.0230(6) 0.065(3) Uani 1 1 d DU . .
C11B C 0.2729(6) 1.0598(7) 0.9580(6) 0.067(3) Uani 1 1 d DU . .
H11I H 0.2559 1.0050 0.9275 0.080 Uiso 1 1 calc R . .
C12B C 0.3043(6) 1.1196(6) 0.9393(6) 0.054(3) Uani 1 1 d DU . .
H12I H 0.3096 1.1050 0.8957 0.065 Uiso 1 1 calc R . .
C13B C 0.3280(6) 1.1998(7) 0.9824(6) 0.061(3) Uani 1 1 d DU . .
C14B C 0.3211(6) 1.2215(7) 1.0469(6) 0.070(4) Uani 1 1 d DU . .
H14I H 0.3368 1.2763 1.0765 0.084 Uiso 1 1 calc R . .
C15B C 0.2919(6) 1.1647(7) 1.0684(7) 0.070(4) Uani 1 1 d DU . .
H15I H 0.2882 1.1800 1.1127 0.084 Uiso 1 1 calc R . .
O1B O 0.2404(5) 1.0309(6) 1.0492(5) 0.074(3) Uani 1 1 d DU . .
C16B C 0.2245(9) 0.9609(10) 1.0159(9) 0.093(5) Uani 1 1 d U . .
H16Y H 0.2062 0.9313 1.0408 0.139 Uiso 1 1 calc R . .
H16Z H 0.2725 0.9563 1.0091 0.139 Uiso 1 1 calc R . .
H16 H 0.1818 0.9385 0.9708 0.139 Uiso 1 1 calc R . .
C17B C 0.2956(7) 1.2776(8) 0.9227(7) 0.061(4) Uani 1 1 d U . .
H17Y H 0.3193 1.3196 0.9100 0.092 Uiso 1 1 calc R . .
H17Z H 0.2669 1.2943 0.9523 0.092 Uiso 1 1 calc R . .
H17 H 0.2579 1.2279 0.8807 0.092 Uiso 1 1 calc R . .
N3C N 0.2854(6) 0.5537(6) 0.5057(6) 0.056(3) Uani 1 1 d U . .
C9C C 0.2561(8) 0.4701(8) 0.4567(7) 0.076(4) Uani 1 1 d DU . .
H9CA H 0.2183 0.4377 0.4716 0.092 Uiso 1 1 calc R . .
C10C C 0.4512(9) 0.4067(8) 0.4764(5) 0.099(5) Uani 1 1 d DU . .
C11C C 0.4665(8) 0.4792(8) 0.4765(6) 0.098(4) Uani 1 1 d DU . .
H11N H 0.5172 0.5130 0.4797 0.118 Uiso 1 1 calc R . .
C12C C 0.4023(7) 0.4999(8) 0.4715(7) 0.082(4) Uani 1 1 d DU . .
H12N H 0.4099 0.5505 0.4734 0.098 Uiso 1 1 calc R . .
C13C C 0.3278(8) 0.4484(7) 0.4637(6) 0.070(4) Uani 1 1 d DU . .
C14C C 0.3154(8) 0.3744(7) 0.4631(7) 0.077(4) Uani 1 1 d DU . .
H14N H 0.2640 0.3382 0.4568 0.092 Uiso 1 1 calc R . .
C15C C 0.3788(7) 0.3563(8) 0.4718(7) 0.088(4) Uani 1 1 d DU . .
H15N H 0.3732 0.3084 0.4748 0.105 Uiso 1 1 calc R . .
O1C O 0.5121(7) 0.3789(7) 0.4840(6) 0.131(4) Uani 1 1 d DU . .
C16C C 0.5835(12) 0.4194(12) 0.5001(11) 0.153(7) Uani 1 1 d U . .
H26A H 0.6128 0.3869 0.5012 0.229 Uiso 1 1 calc R . .
H26B H 0.6044 0.4653 0.5459 0.229 Uiso 1 1 calc R . .
H26C H 0.5904 0.4387 0.4660 0.229 Uiso 1 1 calc R . .
C17C C 0.2099(9) 0.4463(9) 0.3810(7) 0.089(5) Uani 1 1 d U . .
H27A H 0.1652 0.4614 0.3783 0.133 Uiso 1 1 calc R . .
H27B H 0.1887 0.3882 0.3531 0.133 Uiso 1 1 calc R . .
H27C H 0.2462 0.4740 0.3634 0.133 Uiso 1 1 calc R . .
N3I N 0.5326(6) 1.3078(6) 1.0724(6) 0.060(3) Uani 1 1 d U . .
C9I C 0.5666(7) 1.3977(7) 1.1254(6) 0.058(3) Uani 1 1 d DU . .
H9IA H 0.5503 1.4257 1.0993 0.070 Uiso 1 1 calc R . .
C10I C 0.8253(7) 1.5006(6) 1.1994(5) 0.067(4) Uani 1 1 d DU . .
C11I C 0.7852(6) 1.4275(6) 1.1950(5) 0.053(3) Uani 1 1 d DU . .
H11J H 0.8129 1.3992 1.2076 0.063 Uiso 1 1 calc R . .
C12I C 0.7019(6) 1.3962(6) 1.1713(6) 0.050(3) Uani 1 1 d DU . .
H12J H 0.6729 1.3451 1.1676 0.060 Uiso 1 1 calc R . .
C13I C 0.6598(7) 1.4341(6) 1.1534(6) 0.054(3) Uani 1 1 d DU . .
C14I C 0.7030(6) 1.5070(6) 1.1568(6) 0.073(4) Uani 1 1 d DU . .
H14J H 0.6749 1.5339 1.1421 0.087 Uiso 1 1 calc R . .
C15I C 0.7838(6) 1.5410(7) 1.1805(6) 0.070(4) Uani 1 1 d DU . .
H15J H 0.8123 1.5923 1.1843 0.084 Uiso 1 1 calc R . .
O1I O 0.9082(6) 1.5400(5) 1.2242(5) 0.089(3) Uani 1 1 d DU . .
C16I C 0.9514(10) 1.4950(10) 1.2336(9) 0.129(6) Uani 1 1 d U . .
H26D H 1.0092 1.5290 1.2510 0.194 Uiso 1 1 calc R . .
H26E H 0.9355 1.4487 1.1893 0.194 Uiso 1 1 calc R . .
H26F H 0.9391 1.4765 1.2670 0.194 Uiso 1 1 calc R . .
C17I C 0.5344(9) 1.4089(9) 1.1775(8) 0.084(5) Uani 1 1 d U . .
H27D H 0.4756 1.3853 1.1562 0.127 Uiso 1 1 calc R . .
H27E H 0.5552 1.4664 1.2079 0.127 Uiso 1 1 calc R . .
H27F H 0.5499 1.3829 1.2046 0.127 Uiso 1 1 calc R . .
N3K N 1.0224(7) 1.0964(8) 0.7068(7) 0.061(3) Uani 1 1 d U . .
C9K C 1.0713(7) 1.0676(8) 0.6724(8) 0.073(4) Uani 1 1 d DU F .
H9KA H 1.0510 1.0618 0.6247 0.087 Uiso 1 1 calc R . .
C10K C 1.0326(6) 0.8320(10) 0.6454(8) 0.118(5) Uani 1 1 d DU F .
C11K C 1.0393(7) 0.8871(8) 0.7072(8) 0.112(4) Uani 1 1 d DU . .
H11K H 1.0362 0.8740 0.7439 0.134 Uiso 1 1 calc R . .
C12K C 1.0505(7) 0.9616(8) 0.7142(8) 0.093(4) Uani 1 1 d DU F .
H12K H 1.0529 0.9995 0.7562 0.111 Uiso 1 1 calc R . .
C13K C 1.0587(7) 0.9851(9) 0.6630(7) 0.090(4) Uani 1 1 d DU . .
C14K C 1.0506(8) 0.9265(7) 0.5988(8) 0.101(4) Uani 1 1 d DU F .
H14K H 1.0529 0.9385 0.5615 0.121 Uiso 1 1 calc R . .
C15K C 1.0395(8) 0.8520(8) 0.5927(8) 0.112(5) Uani 1 1 d DU . .
H15K H 1.0365 0.8129 0.5511 0.134 Uiso 1 1 calc R F .
O1K O 1.0188(7) 0.7536(7) 0.6323(7) 0.140(4) Uani 1 1 d DU . .
C16K C 1.0075(13) 0.7422(14) 0.6876(13) 0.184(8) Uani 1 1 d U F .
H26G H 1.0002 0.6881 0.6795 0.277 Uiso 1 1 calc R . .
H26H H 0.9596 0.7488 0.6927 0.277 Uiso 1 1 calc R . .
H26I H 1.0546 0.7817 0.7299 0.277 Uiso 1 1 calc R . .
C17K C 1.1624(8) 1.1305(9) 0.7063(9) 0.091(5) Uani 1 1 d U . .
H27G H 1.1660 1.1825 0.7106 0.137 Uiso 1 1 calc R F .
H27H H 1.1910 1.1122 0.6772 0.137 Uiso 1 1 calc R . .
H27I H 1.1867 1.1358 0.7523 0.137 Uiso 1 1 calc R . .
N3D N 0.8790(6) 0.9759(7) 0.5624(6) 0.049(3) Uani 1 1 d U . .
C9D C 0.8780(7) 0.9861(8) 0.4948(6) 0.060(4) Uani 1 1 d DU F .
H9DA H 0.9238 1.0386 0.5096 0.072 Uiso 1 1 calc R . .
C10D C 0.6607(9) 1.0053(7) 0.4198(5) 0.099(4) Uani 1 1 d DU F .
C11D C 0.6566(7) 0.9422(7) 0.4346(6) 0.075(4) Uani 1 1 d DU . .
H11L H 0.6065 0.9031 0.4275 0.090 Uiso 1 1 calc R . .
C12D C 0.7272(7) 0.9382(8) 0.4599(6) 0.067(3) Uani 1 1 d DU F .
H12L H 0.7254 0.8958 0.4709 0.081 Uiso 1 1 calc R . .
C13D C 0.8014(7) 0.9939(7) 0.4702(6) 0.059(3) Uani 1 1 d DU . .
C14D C 0.7995(7) 1.0515(7) 0.4505(6) 0.072(4) Uani 1 1 d DU F .
H14L H 0.8485 1.0866 0.4521 0.086 Uiso 1 1 calc R . .
C15D C 0.7322(7) 1.0623(8) 0.4285(6) 0.065(4) Uani 1 1 d DU . .
H15L H 0.7347 1.1064 0.4198 0.078 Uiso 1 1 calc R F .
O1D O 0.5913(6) 1.0132(6) 0.3956(5) 0.109(4) Uani 1 1 d DU . .
C16D C 0.5074(9) 0.9492(10) 0.3794(9) 0.105(5) Uani 1 1 d U F .
H26M H 0.4660 0.9652 0.3634 0.158 Uiso 1 1 calc R . .
H26N H 0.5056 0.9443 0.4212 0.158 Uiso 1 1 calc R . .
H26O H 0.4974 0.8974 0.3432 0.158 Uiso 1 1 calc R . .
C17D C 0.8898(8) 0.9230(8) 0.4427(7) 0.068(4) Uani 1 1 d U . .
H27M H 0.8848 0.9307 0.4012 0.102 Uiso 1 1 calc R F .
H27N H 0.8490 0.8700 0.4303 0.102 Uiso 1 1 calc R . .
H27O H 0.9435 0.9267 0.4622 0.102 Uiso 1 1 calc R . .

loop_
_atom_site_aniso_label
_atom_site_aniso_U_11
_atom_site_aniso_U_22
_atom_site_aniso_U_33
_atom_site_aniso_U_23
_atom_site_aniso_U_13
_atom_site_aniso_U_12
C11E 0.054(9) 0.067(10) 0.022(9) 0.015(8) 0.015(7) 0.010(8)
B1A 0.051(12) 0.068(14) 0.12(2) 0.071(15) 0.062(13) 0.027(11)
C1A 0.061(9) 0.029(8) 0.076(11) 0.030(8) 0.031(8) 0.017(7)
C2A 0.071(10) 0.042(9) 0.056(11) -0.007(8) -0.005(8) 0.023(8)
C3A 0.100(11) 0.036(8) 0.049(10) 0.017(8) 0.047(9) 0.025(8)
C4A 0.087(11) 0.022(7) 0.041(10) -0.007(7) 0.018(9) -0.012(7)
C5A 0.058(7) 0.022(6) 0.048(7) 0.023(6) 0.029(6) 0.013(5)
C6A 0.020(8) 0.046(9) 0.048(10) 0.022(8) -0.002(7) -0.001(6)
C7A 0.030(6) 0.029(6) 0.028(7) 0.011(5) 0.001(5) 0.000(5)
C8A 0.028(7) 0.060(9) 0.031(9) 0.026(8) 0.008(7) 0.015(7)
C9A 0.075(10) 0.071(11) 0.036(10) 0.009(9) -0.002(8) 0.034(9)
C10A 0.084(13) 0.109(13) 0.072(11) 0.053(10) 0.006(10) 0.064(12)
C11A 0.087(11) 0.117(14) 0.090(11) 0.063(12) 0.023(10) 0.068(11)
C12A 0.069(9) 0.053(10) 0.039(9) 0.017(8) 0.004(8) 0.032(8)
C13A 0.058(7) 0.040(7) 0.033(7) 0.006(6) 0.014(6) 0.014(6)
C14A 0.076(12) 0.068(12) 0.081(15) 0.007(12) -0.017(10) 0.016(9)
C15A 0.088(13) 0.127(13) 0.056(13) 0.037(12) 0.002(10) 0.045(13)
C16A 0.20(2) 0.17(2) 0.121(19) 0.127(19) 0.093(17) 0.128(19)
C17A 0.070(9) 0.079(11) 0.063(12) 0.020(10) -0.006(8) 0.043(9)
C1B 0.064(9) 0.029(8) 0.047(9) 0.019(7) 0.018(7) 0.024(7)
C2B 0.051(8) 0.054(9) 0.056(10) 0.025(8) 0.026(7) 0.035(7)
C3B 0.050(8) 0.094(12) 0.044(9) 0.043(9) 0.029(7) 0.039(8)
C4B 0.051(9) 0.042(8) 0.042(9) 0.014(8) 0.030(8) 0.026(7)
C5B 0.030(8) 0.037(8) 0.038(9) 0.018(7) 0.024(7) 0.020(6)
C6B 0.020(8) 0.041(9) 0.041(10) -0.004(8) 0.015(8) -0.009(7)
C7B 0.031(6) 0.054(7) 0.041(7) 0.017(6) 0.027(6) 0.014(5)
C8B 0.042(8) 0.040(8) 0.026(9) 0.004(7) -0.012(7) 0.010(7)
C1C 0.062(8) 0.112(13) 0.071(12) 0.063(11) 0.002(9) 0.017(10)
C2C 0.064(8) 0.105(12) 0.038(9) 0.045(9) 0.023(8) 0.048(9)
C3C 0.113(11) 0.053(9) 0.058(11) 0.035(9) 0.016(10) 0.036(10)
C4C 0.132(12) 0.059(10) 0.053(11) 0.033(9) 0.048(11) 0.066(10)
C5C 0.043(9) 0.063(11) 0.030(10) 0.002(9) 0.008(7) 0.017(8)
C6C 0.063(7) 0.035(7) 0.055(8) 0.027(6) 0.003(6) 0.031(6)
C7C 0.099(12) 0.062(11) 0.086(13) 0.043(11) 0.071(10) 0.068(10)
C8C 0.078(10) 0.059(10) 0.036(10) 0.023(9) 0.010(8) 0.011(8)
C1D 0.081(11) 0.096(12) 0.078(12) 0.048(11) 0.037(9) 0.064(10)
C2D 0.078(10) 0.077(10) 0.060(10) 0.052(9) 0.044(8) 0.048(9)
C3D 0.079(8) 0.030(6) 0.060(8) 0.023(6) 0.023(6) 0.024(6)
C4D 0.068(10) 0.064(10) 0.064(11) 0.051(9) 0.041(8) 0.041(8)
C5D 0.072(9) 0.027(8) 0.044(10) 0.017(8) 0.040(8) 0.029(7)
C6D 0.052(7) 0.032(6) 0.058(8) 0.029(6) 0.040(6) 0.014(5)
C7D 0.020(7) 0.069(10) 0.036(9) 0.033(8) 0.017(6) 0.010(7)
C8D 0.112(12) 0.071(11) 0.063(11) 0.047(9) 0.073(9) 0.064(9)
C1E 0.034(7) 0.029(7) 0.038(9) -0.001(7) 0.017(7) 0.007(6)
C2E 0.037(7) 0.020(7) 0.046(9) 0.006(7) 0.011(7) 0.008(6)
C3E 0.011(6) 0.031(7) 0.032(8) 0.008(6) 0.010(6) 0.012(5)
C4E 0.039(8) 0.034(8) 0.070(12) -0.004(8) -0.009(8) 0.010(7)
C5E 0.052(9) 0.052(9) 0.034(9) 0.008(8) 0.015(7) 0.030(8)
C6E 0.045(8) 0.047(9) 0.067(11) 0.037(8) 0.036(8) 0.021(7)
C7E 0.059(9) 0.014(7) 0.027(8) 0.001(6) -0.011(7) 0.010(7)
C8E 0.089(11) 0.017(7) 0.077(12) 0.019(8) 0.053(9) 0.023(8)
C9E 0.039(10) 0.112(16) 0.069(14) -0.005(12) 0.020(9) -0.025(10)
C10E 0.095(13) 0.021(8) 0.041(10) 0.011(8) 0.040(10) 0.022(8)
C12E 0.054(9) 0.025(8) 0.037(10) 0.005(7) -0.008(8) 0.006(7)
C13E 0.075(10) 0.016(7) 0.029(9) 0.000(7) 0.029(8) 0.017(7)
C14E 0.053(10) 0.052(10) 0.050(11) 0.020(9) 0.009(8) 0.008(8)
C15E 0.050(9) 0.038(9) 0.068(13) 0.015(9) 0.027(10) 0.004(7)
C16E 0.083(12) 0.069(11) 0.074(13) 0.008(10) 0.037(11) -0.007(9)
C17E 0.062(10) 0.055(11) 0.129(17) 0.018(12) 0.034(11) 0.013(9)
C1F 0.031(7) 0.047(8) 0.037(9) 0.028(8) -0.001(7) 0.004(6)
C2F 0.050(8) 0.012(6) 0.036(9) 0.001(6) -0.004(7) 0.005(6)
C3F 0.026(7) 0.093(11) 0.047(10) 0.033(9) 0.021(7) 0.017(7)
C4F 0.042(8) 0.086(12) 0.053(11) 0.024(10) 0.031(8) 0.003(8)
C5F 0.042(8) 0.037(8) 0.052(9) 0.029(7) 0.040(7) 0.017(7)
C6F 0.057(7) 0.043(7) 0.057(7) 0.028(6) 0.041(6) 0.039(6)
C7F 0.055(9) 0.052(9) 0.066(11) 0.034(9) 0.039(8) 0.046(8)
C8F 0.080(10) 0.029(7) 0.033(8) 0.023(7) 0.036(8) 0.025(7)
C9F 0.052(8) 0.025(7) 0.038(9) 0.014(7) 0.010(7) 0.023(6)
C10F 0.060(10) 0.022(8) 0.052(11) 0.019(8) 0.011(9) -0.006(7)
C11F 0.048(7) 0.046(7) 0.056(8) 0.007(6) 0.027(6) 0.035(6)
C12F 0.019(7) 0.055(9) 0.065(11) 0.037(9) 0.015(7) 0.008(6)
C13F 0.040(8) 0.028(7) 0.028(8) 0.013(7) -0.001(7) 0.010(6)
C14F 0.050(9) 0.071(11) 0.090(14) 0.050(11) 0.002(9) 0.035(9)
C15F 0.041(9) 0.039(9) 0.104(14) 0.046(10) 0.026(10) 0.018(8)
C16F 0.129(14) 0.019(8) 0.051(11) -0.009(8) 0.007(11) 0.009(8)
C17F 0.109(12) 0.049(10) 0.081(13) 0.036(10) 0.046(10) 0.037(9)
C1G 0.046(8) 0.054(9) 0.075(11) 0.045(9) 0.042(8) 0.038(7)
C2G 0.041(7) 0.033(7) 0.034(8) 0.015(7) 0.010(7) 0.022(6)
C3G 0.033(7) 0.027(7) 0.048(10) 0.017(7) -0.001(7) -0.004(6)
C4G 0.031(8) 0.059(10) 0.046(10) 0.022(9) -0.011(7) 0.001(7)
C5G 0.050(9) 0.040(8) 0.033(8) 0.018(7) 0.006(7) 0.024(7)
C6G 0.029(8) 0.050(9) 0.038(9) 0.009(8) -0.010(7) 0.012(7)
C7G 0.079(11) 0.011(7) 0.034(9) 0.000(7) 0.018(8) 0.011(7)
C8G 0.044(8) 0.054(9) 0.042(9) 0.029(8) 0.028(7) 0.005(7)
C9G 0.064(7) 0.024(6) 0.035(7) 0.015(5) 0.011(5) 0.028(5)
C10G 0.069(8) 0.059(7) 0.058(8) 0.038(7) -0.003(6) 0.025(6)
C11G 0.101(12) 0.050(9) 0.040(10) 0.022(8) 0.030(9) 0.027(9)
C12G 0.068(10) 0.037(9) 0.066(12) 0.029(9) 0.017(9) 0.014(8)
C13G 0.111(13) 0.038(9) 0.080(13) 0.046(9) 0.063(11) 0.050(9)
C14G 0.050(9) 0.038(8) 0.070(12) 0.027(9) 0.029(9) 0.030(7)
C15G 0.028(8) 0.070(11) 0.090(13) 0.048(11) -0.002(8) 0.017(7)
C16G 0.112(10) 0.096(9) 0.075(9) 0.046(8) 0.026(7) 0.039(7)
C17G 0.216(19) 0.086(13) 0.056(12) 0.056(11) 0.077(12) 0.106(14)
C1H 0.032(8) 0.065(9) 0.035(9) 0.018(8) 0.018(7) 0.010(7)
C2H 0.038(8) 0.058(9) 0.063(11) 0.041(9) 0.020(8) 0.018(7)
C3H 0.046(8) 0.054(9) 0.067(11) 0.036(9) 0.018(8) 0.023(7)
C4H 0.048(8) 0.070(10) 0.060(11) 0.034(9) 0.017(8) 0.046(8)
C5H 0.063(10) 0.041(8) 0.052(10) 0.030(8) 0.027(8) 0.023(8)
C6H 0.058(7) 0.024(6) 0.052(8) 0.018(6) 0.014(6) 0.014(5)
C7H 0.045(8) 0.020(7) 0.063(10) 0.018(7) 0.010(7) 0.007(7)
C8H 0.059(9) 0.033(7) 0.047(9) 0.027(7) 0.020(7) 0.031(7)
C1I 0.063(9) 0.057(9) 0.062(10) 0.040(9) 0.027(8) 0.033(8)
C2I 0.067(9) 0.065(9) 0.054(10) 0.034(8) 0.036(8) 0.048(8)
C3I 0.057(7) 0.047(7) 0.084(8) 0.052(6) 0.012(6) 0.020(5)
C4I 0.053(9) 0.059(10) 0.098(13) 0.048(10) 0.055(9) 0.033(8)
C5I 0.066(9) 0.017(8) 0.048(10) 0.023(8) 0.023(8) 0.022(7)
C6I 0.048(9) 0.046(10) 0.068(12) 0.037(10) 0.017(8) -0.014(8)
C7I 0.013(6) 0.041(9) 0.036(9) 0.004(8) -0.011(6) -0.003(6)
C8I 0.070(9) 0.046(9) 0.084(12) 0.056(10) 0.051(9) 0.029(8)
C1J 0.031(6) 0.035(6) 0.040(7) 0.019(5) 0.015(5) -0.004(5)
C2J 0.089(10) 0.063(9) 0.085(12) 0.059(9) 0.063(9) 0.056(9)
C3J 0.051(9) 0.026(7) 0.077(11) 0.013(8) 0.017(8) -0.002(7)
C4J 0.033(7) 0.033(8) 0.052(9) 0.022(8) 0.004(7) 0.021(6)
C5J 0.053(8) 0.033(8) 0.050(10) 0.028(8) 0.035(7) 0.016(7)
C6J 0.051(8) 0.028(9) 0.083(13) 0.038(9) 0.039(8) 0.019(7)
C7J 0.062(10) 0.049(10) 0.055(11) 0.020(9) 0.024(8) 0.021(8)
C8J 0.051(8) 0.019(7) 0.040(9) 0.000(7) 0.028(7) 0.003(6)
C9J 0.051(9) 0.034(8) 0.032(9) 0.000(8) 0.003(7) 0.016(7)
C10J 0.072(11) 0.034(8) 0.056(11) 0.027(8) 0.025(8) 0.015(8)
C11J 0.102(12) 0.091(12) 0.105(14) 0.083(11) 0.078(11) 0.072(10)
C12J 0.094(12) 0.078(11) 0.065(11) 0.051(10) 0.054(9) 0.047(10)
C13J 0.105(12) 0.034(8) 0.041(10) 0.022(8) 0.017(9) 0.038(9)
C14J 0.084(8) 0.052(7) 0.051(8) 0.038(6) 0.031(6) 0.021(6)
C15J 0.116(13) 0.013(7) 0.034(9) 0.000(7) 0.027(9) -0.006(8)
C16J 0.113(13) 0.057(10) 0.050(11) 0.013(9) 0.040(10) 0.033(10)
C17J 0.097(11) 0.043(9) 0.064(11) 0.033(9) 0.056(10) 0.038(8)
C1K 0.036(7) 0.058(9) 0.068(11) 0.044(9) 0.035(7) 0.025(7)
C2K 0.060(9) 0.096(12) 0.047(10) 0.038(10) 0.037(8) 0.031(8)
C3K 0.111(12) 0.035(8) 0.060(11) 0.029(9) 0.026(9) 0.018(8)
C4K 0.061(9) 0.060(10) 0.041(9) 0.030(8) 0.016(8) 0.021(8)
C5K 0.069(11) 0.039(9) 0.025(9) 0.008(8) 0.026(9) 0.018(8)
C6K 0.065(10) 0.063(10) 0.060(11) 0.045(9) 0.049(9) 0.059(8)
C7K 0.050(9) 0.099(12) 0.037(10) 0.046(10) 0.025(9) 0.040(9)
C8K 0.014(7) 0.056(9) 0.049(10) 0.009(8) 0.011(7) 0.000(6)
C1L 0.020(7) 0.070(11) 0.078(12) 0.047(10) 0.002(7) 0.004(7)
C2L 0.009(6) 0.063(10) 0.066(11) 0.042(9) 0.006(6) 0.003(6)
C3L 0.053(9) 0.114(14) 0.065(11) 0.066(11) 0.044(8) 0.050(9)
C4L 0.056(9) 0.056(10) 0.072(12) 0.031(9) 0.028(9) 0.016(8)
C5L 0.049(9) 0.015(7) 0.029(9) -0.007(7) 0.007(8) 0.007(7)
C6L 0.091(12) 0.030(8) 0.057(11) 0.029(8) 0.044(10) 0.026(8)
C7L 0.063(10) 0.074(11) 0.047(9) 0.031(9) 0.031(7) 0.038(8)
C8L 0.065(9) 0.025(8) 0.047(10) 0.030(8) 0.013(8) 0.013(7)
C9L 0.062(10) 0.030(8) 0.078(12) 0.021(8) -0.042(9) -0.001(8)
C10L 0.065(10) 0.011(8) 0.057(11) 0.005(8) 0.004(8) -0.002(7)
C11L 0.042(8) 0.024(8) 0.059(11) 0.012(8) 0.019(7) -0.004(7)
C12L 0.063(10) 0.111(14) 0.056(11) 0.046(11) 0.032(8) 0.058(10)
C13L 0.084(11) 0.086(13) 0.070(13) 0.051(12) 0.040(10) 0.046(10)
C14L 0.065(10) 0.072(12) 0.046(11) 0.032(10) -0.009(8) 0.014(9)
C15L 0.083(11) 0.052(11) 0.040(11) 0.009(9) 0.010(9) 0.006(9)
C16L 0.076(8) 0.033(6) 0.087(9) 0.023(6) 0.040(6) 0.018(5)
C17L 0.093(11) 0.054(10) 0.088(13) 0.031(10) 0.019(10) 0.049(9)
F1A 0.099(7) 0.107(7) 0.084(7) 0.044(6) 0.042(6) 0.048(6)
F2A 0.149(9) 0.157(10) 0.172(11) 0.124(10) 0.078(8) 0.094(8)
F3A 0.089(7) 0.108(8) 0.139(10) 0.038(8) 0.034(7) 0.028(6)
F4A 0.168(9) 0.093(7) 0.120(9) 0.062(7) 0.053(7) 0.048(7)
N1A 0.026(6) 0.016(5) 0.037(7) 0.005(5) -0.012(5) -0.004(5)
N2A 0.048(7) 0.037(6) 0.038(8) 0.013(6) 0.030(6) 0.011(6)
N3A 0.042(7) 0.058(8) 0.029(8) 0.013(7) -0.002(6) 0.026(6)
N1B 0.020(5) 0.021(5) 0.056(6) 0.017(5) 0.023(5) 0.005(4)
N2B 0.042(7) 0.021(6) 0.023(7) 0.009(5) 0.019(6) 0.003(5)
N1C 0.050(7) 0.029(7) 0.022(7) -0.001(6) 0.011(5) 0.028(5)
N2C 0.071(8) 0.023(7) 0.060(9) 0.029(7) 0.021(7) 0.025(6)
N1D 0.054(7) 0.047(7) 0.052(8) 0.042(7) 0.026(6) 0.039(6)
N2D 0.070(7) 0.030(7) 0.042(8) 0.017(6) 0.034(6) 0.025(6)
N1E 0.057(7) 0.024(6) 0.049(8) 0.022(6) 0.025(6) 0.023(6)
N2E 0.067(8) 0.029(6) 0.067(9) 0.030(6) 0.038(7) 0.029(6)
N3E 0.048(7) 0.033(6) 0.033(7) 0.016(6) 0.012(6) 0.011(6)
N1F 0.059(7) 0.028(6) 0.032(7) 0.002(6) 0.020(6) 0.007(6)
N2F 0.088(10) 0.047(7) 0.036(7) 0.021(6) 0.033(7) 0.035(7)
N3F 0.037(6) 0.059(8) 0.068(9) 0.046(7) 0.032(6) 0.024(6)
N1G 0.048(6) 0.010(5) 0.040(6) 0.011(4) 0.008(4) 0.012(4)
N2G 0.026(6) 0.040(6) 0.038(7) 0.023(6) 0.007(5) 0.011(5)
N3G 0.105(10) 0.049(7) 0.046(8) 0.028(7) 0.058(8) 0.041(8)
N1H 0.039(7) 0.049(7) 0.043(7) 0.024(6) 0.023(6) 0.019(6)
N2H 0.041(7) 0.066(8) 0.044(7) 0.039(7) 0.025(6) 0.027(6)
N1I 0.020(5) 0.022(6) 0.063(9) 0.017(6) 0.022(5) 0.007(5)
N2I 0.050(7) 0.043(8) 0.056(9) 0.026(8) 0.026(6) 0.016(6)
N1J 0.052(7) 0.023(6) 0.030(7) 0.020(6) 0.017(6) 0.009(5)
N2J 0.059(7) 0.060(9) 0.046(8) 0.048(7) 0.021(6) 0.025(6)
N3J 0.055(6) 0.046(6) 0.058(7) 0.044(5) 0.028(5) 0.018(5)
N1K 0.040(7) 0.034(6) 0.035(7) 0.015(6) -0.001(6) 0.017(6)
N2K 0.048(8) 0.035(7) 0.083(11) 0.037(8) 0.012(8) 0.015(6)
N1L 0.041(7) 0.027(6) 0.041(7) 0.012(6) 0.011(6) 0.007(5)
N2L 0.025(7) 0.067(9) 0.078(11) 0.041(9) 0.009(7) 0.018(6)
N3L 0.068(8) 0.036(7) 0.058(9) 0.030(7) 0.031(8) 0.020(6)
Ni1 0.0525(11) 0.0343(10) 0.0324(11) 0.0141(9) 0.0105(9) 0.0158(8)
Ni2 0.0458(10) 0.0265(9) 0.0339(11) 0.0111(9) 0.0168(9) 0.0135(8)
Ni3 0.0421(10) 0.0463(11) 0.0465(12) 0.0291(10) 0.0228(9) 0.0224(9)
Ni4 0.0598(11) 0.0395(11) 0.0543(13) 0.0285(10) 0.0261(10) 0.0265(9)
O1A 0.084(8) 0.114(10) 0.085(10) 0.067(8) 0.020(7) 0.037(8)
O1E 0.064(6) 0.065(7) 0.050(7) 0.022(6) 0.029(6) 0.020(5)
O1F 0.065(6) 0.035(5) 0.068(8) 0.014(6) 0.036(6) 0.025(5)
O1G 0.090(8) 0.107(10) 0.091(10) 0.067(9) 0.025(8) 0.030(7)
O1J 0.090(8) 0.050(6) 0.054(7) 0.029(6) 0.037(6) 0.023(6)
O1L 0.093(7) 0.062(7) 0.053(7) 0.012(6) 0.028(6) 0.036(6)
B1F 0.33(5) 0.12(2) 0.038(16) 0.039(17) 0.06(2) 0.16(3)
F1F 0.149(10) 0.181(12) 0.134(11) 0.085(10) 0.015(8) 0.098(9)
F2F 0.157(9) 0.164(10) 0.143(11) 0.087(9) 0.068(8) 0.104(8)
F3F 0.211(12) 0.135(9) 0.131(11) 0.096(9) 0.051(9) 0.095(9)
F4F 0.330(19) 0.143(11) 0.176(14) 0.111(11) 0.134(13) 0.114(12)
B1D 0.090(8) 0.091(8) 0.066(8) 0.027(8) 0.029(7) 0.042(7)
F1D 0.094(6) 0.082(7) 0.051(6) 0.046(5) 0.027(5) 0.048(5)
F2D 0.101(7) 0.075(7) 0.069(7) 0.035(6) 0.029(6) 0.046(6)
F3D 0.090(6) 0.086(7) 0.060(6) 0.028(6) 0.042(5) 0.047(6)
F4D 0.091(7) 0.101(7) 0.066(7) 0.035(6) 0.033(6) 0.031(6)
B1W 0.091(8) 0.087(8) 0.061(8) 0.034(8) 0.031(7) 0.039(8)
F1W 0.098(7) 0.100(8) 0.068(8) 0.025(7) 0.027(7) 0.040(7)
F2W 0.082(7) 0.085(7) 0.067(7) 0.034(7) 0.030(6) 0.048(6)
F3W 0.099(7) 0.091(8) 0.071(8) 0.027(7) 0.028(7) 0.049(6)
F4W 0.095(7) 0.093(8) 0.067(7) 0.032(7) 0.033(6) 0.029(7)
B1E 0.070(8) 0.076(8) 0.070(8) 0.036(7) 0.031(7) 0.026(7)
F1E 0.058(6) 0.067(6) 0.074(6) 0.041(6) 0.024(5) 0.022(5)
F2E 0.069(6) 0.095(7) 0.070(7) 0.022(6) 0.025(5) 0.033(6)
F3E 0.077(7) 0.080(7) 0.070(7) 0.039(6) 0.014(6) 0.031(5)
F4E 0.081(7) 0.078(6) 0.071(7) 0.040(6) 0.042(5) 0.023(5)
B1V 0.077(8) 0.077(8) 0.071(8) 0.039(8) 0.033(7) 0.026(7)
F1V 0.078(8) 0.082(8) 0.071(7) 0.036(7) 0.030(7) 0.029(7)
F2V 0.081(7) 0.084(7) 0.074(8) 0.030(7) 0.028(7) 0.015(7)
F3V 0.081(7) 0.082(7) 0.075(8) 0.041(7) 0.029(6) 0.026(6)
F4V 0.081(7) 0.080(7) 0.068(8) 0.043(7) 0.033(6) 0.024(6)
B1C 0.098(8) 0.089(8) 0.074(8) 0.026(7) 0.011(8) 0.036(7)
F1C 0.093(6) 0.081(6) 0.081(6) 0.026(5) 0.018(5) 0.025(5)
F2C 0.118(7) 0.077(6) 0.090(7) 0.023(6) 0.022(6) 0.015(5)
F3C 0.108(7) 0.101(7) 0.089(7) 0.027(6) 0.020(6) 0.024(6)
F4C 0.100(6) 0.094(7) 0.065(6) 0.031(5) 0.020(5) 0.032(5)
B1X 0.104(9) 0.091(8) 0.080(8) 0.025(8) 0.016(8) 0.028(8)
F1X 0.110(8) 0.092(8) 0.082(8) 0.023(8) 0.016(8) 0.027(8)
F2X 0.102(8) 0.083(8) 0.076(8) 0.030(8) 0.016(8) 0.029(8)
F3X 0.107(8) 0.094(8) 0.081(8) 0.025(8) 0.012(8) 0.027(8)
F4X 0.101(8) 0.091(8) 0.075(8) 0.025(8) 0.018(8) 0.029(8)
B1B 0.102(8) 0.085(7) 0.078(8) 0.041(7) 0.023(7) 0.041(7)
F1B 0.098(6) 0.091(6) 0.071(6) 0.026(5) 0.007(5) 0.049(5)
F2B 0.089(6) 0.076(5) 0.094(6) 0.035(5) 0.031(5) 0.051(5)
F3B 0.116(6) 0.097(6) 0.088(6) 0.045(5) 0.009(5) 0.044(5)
F4B 0.113(6) 0.073(6) 0.093(7) 0.023(5) 0.023(5) 0.046(5)
B1Y 0.103(8) 0.085(8) 0.083(8) 0.035(8) 0.020(8) 0.045(8)
F1Y 0.098(8) 0.076(8) 0.078(8) 0.037(8) 0.017(8) 0.053(7)
F2Y 0.099(8) 0.074(8) 0.080(8) 0.042(8) 0.014(8) 0.055(7)
F3Y 0.104(8) 0.086(8) 0.088(8) 0.029(8) 0.013(8) 0.050(7)
F4Y 0.115(8) 0.099(8) 0.095(8) 0.023(8) 0.015(8) 0.041(8)
N3H 0.043(6) 0.055(7) 0.037(7) 0.031(6) 0.023(6) 0.018(6)
C9H 0.052(6) 0.052(7) 0.052(7) 0.029(6) 0.030(6) 0.014(6)
C10H 0.058(6) 0.052(6) 0.049(7) 0.026(6) 0.017(6) 0.017(6)
C11H 0.063(6) 0.054(6) 0.052(7) 0.028(6) 0.019(6) 0.012(6)
C12H 0.051(6) 0.051(6) 0.050(6) 0.026(6) 0.019(5) 0.015(5)
C13H 0.056(6) 0.053(6) 0.049(6) 0.031(5) 0.017(5) 0.014(5)
C14H 0.049(6) 0.046(6) 0.049(7) 0.031(6) 0.018(6) 0.024(5)
C15H 0.064(7) 0.052(7) 0.049(7) 0.026(6) 0.021(6) 0.018(6)
O1H 0.076(7) 0.056(7) 0.054(7) 0.028(6) 0.014(6) 0.015(6)
C16H 0.071(8) 0.059(8) 0.059(8) 0.023(7) 0.011(7) 0.014(7)
C17H 0.058(7) 0.055(8) 0.046(8) 0.027(7) 0.021(7) 0.013(7)
N3S 0.045(7) 0.052(7) 0.041(7) 0.031(7) 0.023(6) 0.016(6)
C9S 0.052(7) 0.050(7) 0.050(7) 0.030(6) 0.029(6) 0.012(6)
C10S 0.062(7) 0.056(7) 0.052(7) 0.025(6) 0.017(6) 0.011(6)
C11S 0.059(7) 0.048(7) 0.052(7) 0.030(6) 0.013(6) 0.020(6)
C12S 0.053(7) 0.050(7) 0.051(7) 0.025(6) 0.021(6) 0.016(6)
C13S 0.054(6) 0.052(6) 0.047(6) 0.029(6) 0.020(5) 0.015(5)
C14S 0.051(6) 0.048(7) 0.051(7) 0.031(6) 0.018(6) 0.018(6)
C15S 0.061(7) 0.051(7) 0.052(7) 0.029(6) 0.016(6) 0.018(6)
O1S 0.065(8) 0.059(8) 0.057(8) 0.023(7) 0.017(7) 0.007(7)
C16S 0.077(9) 0.059(9) 0.062(9) 0.028(8) 0.015(8) 0.013(8)
C17S 0.053(7) 0.056(7) 0.050(7) 0.029(6) 0.023(6) 0.018(6)
N3B 0.070(6) 0.040(6) 0.058(7) 0.022(5) 0.024(5) 0.026(5)
C9B 0.033(6) 0.070(7) 0.048(7) 0.024(6) 0.015(5) 0.027(5)
C10B 0.048(6) 0.071(6) 0.093(7) 0.050(6) 0.031(6) 0.030(5)
C11B 0.051(6) 0.071(6) 0.095(7) 0.042(6) 0.040(6) 0.035(5)
C12B 0.044(5) 0.067(6) 0.071(7) 0.035(5) 0.040(5) 0.030(5)
C13B 0.050(5) 0.074(5) 0.062(5) 0.027(4) 0.042(4) 0.018(4)
C14B 0.058(6) 0.062(7) 0.087(7) 0.030(6) 0.032(6) 0.024(5)
C15B 0.055(6) 0.081(7) 0.086(7) 0.042(6) 0.033(6) 0.034(6)
O1B 0.064(5) 0.073(6) 0.099(7) 0.047(6) 0.042(5) 0.029(5)
C16B 0.079(7) 0.100(7) 0.106(8) 0.063(6) 0.046(6) 0.020(6)
C17B 0.058(7) 0.063(7) 0.071(8) 0.017(7) 0.039(6) 0.042(6)
N3C 0.074(6) 0.046(6) 0.054(7) 0.026(5) 0.028(5) 0.026(5)
C9C 0.092(8) 0.071(7) 0.048(7) 0.014(6) 0.019(7) 0.036(7)
C10C 0.102(8) 0.091(7) 0.086(7) 0.019(7) 0.017(7) 0.058(7)
C11C 0.104(7) 0.090(7) 0.082(7) 0.022(7) 0.011(7) 0.056(6)
C12C 0.099(7) 0.064(7) 0.069(7) 0.021(6) 0.027(7) 0.034(6)
C13C 0.083(7) 0.071(6) 0.057(6) 0.023(6) 0.018(6) 0.045(6)
C14C 0.094(7) 0.071(7) 0.066(7) 0.026(6) 0.020(6) 0.050(6)
C15C 0.100(8) 0.076(7) 0.080(7) 0.030(6) 0.022(7) 0.044(7)
O1C 0.123(8) 0.113(8) 0.110(8) 0.018(7) 0.027(8) 0.047(7)
C16C 0.117(11) 0.132(11) 0.126(11) -0.005(10) 0.013(10) 0.052(10)
C17C 0.109(9) 0.066(8) 0.052(8) 0.008(7) 0.001(8) 0.033(7)
N3I 0.072(6) 0.046(6) 0.048(7) 0.012(5) 0.016(5) 0.024(5)
C9I 0.096(7) 0.044(6) 0.037(7) 0.006(6) 0.046(6) 0.033(6)
C10I 0.076(7) 0.038(6) 0.051(6) 0.014(5) -0.003(6) 0.010(5)
C11I 0.075(6) 0.035(5) 0.035(6) 0.018(5) -0.002(5) 0.023(5)
C12I 0.078(6) 0.034(5) 0.035(6) 0.015(5) 0.013(5) 0.026(5)
C13I 0.079(5) 0.029(5) 0.042(5) 0.012(4) 0.017(5) 0.019(4)
C14I 0.087(7) 0.039(6) 0.060(7) 0.001(6) 0.008(6) 0.029(6)
C15I 0.085(7) 0.027(6) 0.057(7) 0.004(5) 0.000(6) 0.011(6)
O1I 0.097(7) 0.060(6) 0.068(6) 0.022(5) 0.001(5) 0.013(5)
C16I 0.110(10) 0.091(9) 0.076(9) -0.007(8) -0.022(8) 0.003(8)
C17I 0.122(9) 0.068(8) 0.057(8) 0.013(7) 0.047(7) 0.043(7)
N3K 0.067(6) 0.089(7) 0.093(8) 0.074(6) 0.065(6) 0.053(6)
C9K 0.069(7) 0.103(8) 0.110(8) 0.074(7) 0.072(6) 0.056(6)
C10K 0.133(7) 0.112(8) 0.168(9) 0.082(8) 0.094(7) 0.076(7)
C11K 0.128(7) 0.123(8) 0.160(9) 0.092(7) 0.090(7) 0.088(7)
C12K 0.097(7) 0.111(7) 0.131(8) 0.075(7) 0.084(6) 0.068(6)
C13K 0.090(6) 0.109(7) 0.131(8) 0.072(7) 0.077(6) 0.070(6)
C14K 0.111(7) 0.107(8) 0.147(9) 0.073(7) 0.102(7) 0.067(7)
C15K 0.134(7) 0.109(8) 0.153(9) 0.072(8) 0.100(7) 0.078(7)
O1K 0.168(8) 0.138(8) 0.186(10) 0.104(8) 0.121(7) 0.080(7)
C16K 0.177(11) 0.157(11) 0.206(13) 0.067(11) 0.108(11) 0.050(10)
C17K 0.058(7) 0.119(9) 0.117(10) 0.054(8) 0.048(7) 0.052(7)
N3D 0.060(6) 0.068(6) 0.058(6) 0.054(5) 0.037(5) 0.037(5)
C9D 0.091(7) 0.067(7) 0.048(7) 0.046(6) 0.038(6) 0.034(6)
C10D 0.116(8) 0.102(8) 0.065(7) 0.019(6) 0.010(7) 0.069(7)
C11D 0.098(7) 0.084(7) 0.055(6) 0.036(6) 0.020(6) 0.055(6)
C12D 0.092(7) 0.082(7) 0.054(6) 0.037(6) 0.034(6) 0.057(6)
C13D 0.087(6) 0.067(6) 0.052(6) 0.042(5) 0.030(6) 0.049(5)
C14D 0.101(7) 0.074(7) 0.050(7) 0.027(6) 0.039(6) 0.045(6)
C15D 0.099(7) 0.075(7) 0.041(6) 0.030(6) 0.032(6) 0.054(6)
O1D 0.126(7) 0.116(7) 0.075(7) 0.025(6) 0.001(6) 0.087(6)
C16D 0.102(9) 0.118(10) 0.076(9) 0.028(8) 0.011(8) 0.059(8)
C17D 0.095(8) 0.075(8) 0.059(8) 0.043(7) 0.054(7) 0.034(7)

loop_
_atom_type_symbol
_atom_type_description
_atom_type_scat_dispersion_real
_atom_type_scat_dispersion_imag
_atom_type_scat_source
C C 0.0033 0.0016 'International Tables Vol C Tables 4.2.6.8 and 6.1.1.4'
H H 0.0000 0.0000 'International Tables Vol C Tables 4.2.6.8 and 6.1.1.4'
N N 0.0061 0.0033 'International Tables Vol C Tables 4.2.6.8 and 6.1.1.4'
O O 0.0106 0.0060 'International Tables Vol C Tables 4.2.6.8 and 6.1.1.4'
B B 0.0013 0.0007 'International Tables Vol C Tables 4.2.6.8 and 6.1.1.4'
Ni Ni 0.3393 1.1124 'International Tables Vol C Tables 4.2.6.8 and 6.1.1.4'
F F 0.0171 0.0103 'International Tables Vol C Tables 4.2.6.8 and 6.1.1.4'

loop_
_geom_angle_atom_site_label_1
_geom_angle_atom_site_label_2
_geom_angle_atom_site_label_3
_geom_angle
C12E C11E C10E 118.1(12)
C12E C11E H11A 121.0
C10E C11E H11A 121.0
F4A B1A F3A 110.2(9)
F4A B1A F1A 111.3(10)
F3A B1A F1A 110.8(9)
F4A B1A F2A 108.2(9)
F3A B1A F2A 107.6(10)
F1A B1A F2A 108.6(9)
C2A C1A C1B 108.1(12)
C2A C1A H1AA 110.1
C1B C1A H1AA 110.1
C2A C1A H1AB 110.1
C1B C1A H1AB 110.1
H1AA C1A H1AB 108.4
C1A C2A C3A 110.6(12)
C1A C2A H2AA 109.5
C3A C2A H2AA 109.5
C1A C2A H2AB 109.5
C3A C2A H2AB 109.5
H2AA C2A H2AB 108.1
C4A C3A C2A 112.9(12)
C4A C3A H3AA 109.0
C2A C3A H3AA 109.0
C4A C3A H3AB 109.0
C2A C3A H3AB 109.0
H3AA C3A H3AB 107.8
N2A C4A C3A 116.7(11)
N2A C4A H4AA 108.1
C3A C4A H4AA 108.1
N2A C4A H4AB 108.1
C3A C4A H4AB 108.1
H4AA C4A H4AB 107.3
N1A C5A C8A 123.5(13)
N1A C5A N2A 106.8(11)
C8A C5A N2A 129.5(13)
N2A C6A C7A 107.8(13)
N2A C6A H6AA 126.1
C7A C6A H6AA 126.1
C6A C7A N1A 109.3(11)
C6A C7A H7AA 125.3
N1A C7A H7AA 125.3
N3A C8A C5A 113.8(12)
N3A C8A H8AA 123.1
C5A C8A H8AA 123.1
C13A C9A N3A 108.6(11)
C13A C9A C17A 109.3(11)
N3A C9A C17A 113.6(12)
C13A C9A H9AA 108.4
N3A C9A H9AA 108.4
C17A C9A H9AA 108.4
O1A C10A C15A 116(2)
O1A C10A C11A 132.6(19)
C15A C10A C11A 111.5(19)
C12A C11A C10A 122.1(17)
C12A C11A H11B 118.9
C10A C11A H11B 118.9
C13A C12A C11A 127.0(15)
C13A C12A H12A 116.5
C11A C12A H12A 116.5
C12A C13A C14A 115.8(15)
C12A C13A C9A 127.4(15)
C14A C13A C9A 116.8(14)
C13A C14A C15A 118.1(15)
C13A C14A H14A 121.0
C15A C14A H14A 121.0
C10A C15A C14A 125.1(18)
C10A C15A H15A 117.4
C14A C15A H15A 117.4
O1A C16A H16A 109.5
O1A C16A H16B 109.5
H16A C16A H16B 109.5
O1A C16A H16C 109.5
H16A C16A H16C 109.5
H16B C16A H16C 109.5
C9A C17A H17A 109.5
C9A C17A H17B 109.5
H17A C17A H17B 109.5
C9A C17A H17C 109.5
H17A C17A H17C 109.5
H17B C17A H17C 109.5
C2B C1B C1A 110.1(10)
C2B C1B H1BA 109.6
C1A C1B H1BA 109.6
C2B C1B H1BB 109.6
C1A C1B H1BB 109.6
H1BA C1B H1BB 108.2
C3B C2B C1B 115.1(11)
C3B C2B H2BA 108.5
C1B C2B H2BA 108.5
C3B C2B H2BB 108.5
C1B C2B H2BB 108.5
H2BA C2B H2BB 107.5
C4B C3B C2B 115.3(12)
C4B C3B H3BA 108.5
C2B C3B H3BA 108.5
C4B C3B H3BB 108.5
C2B C3B H3BB 108.5
H3BA C3B H3BB 107.5
C3B C4B N2B 112.6(10)
C3B C4B H4BA 109.1
N2B C4B H4BA 109.1
C3B C4B H4BB 109.1
N2B C4B H4BB 109.1
H4BA C4B H4BB 107.8
N1B C5B N2B 115.2(12)
N1B C5B C8B 120.2(13)
N2B C5B C8B 124.4(12)
N1B C5B C7B 41.0(7)
N2B C5B C7B 74.1(8)
C8B C5B C7B 160.7(11)
C7B C6B N2B 107.5(13)
C7B C6B H6BA 126.2
N2B C6B H6BA 126.2
C6B C7B N1B 110.4(12)
C6B C7B C5B 74.0(9)
N1B C7B C5B 36.4(6)
C6B C7B H7BA 124.8
N1B C7B H7BA 124.8
C5B C7B H7BA 161.2
N3B C8B C5B 116.7(12)
N3B C8B H8BA 121.7
C5B C8B H8BA 121.7
C2C C1C C1D 112.0(11)
C2C C1C H1CA 109.2
C1D C1C H1CA 109.2
C2C C1C H1CB 109.2
C1D C1C H1CB 109.2
H1CA C1C H1CB 107.9
C1C C2C C3C 113.3(13)
C1C C2C H2CA 108.9
C3C C2C H2CA 108.9
C1C C2C H2CB 108.9
C3C C2C H2CB 108.9
H2CA C2C H2CB 107.7
C2C C3C C4C 115.4(11)
C2C C3C H3CA 108.4
C4C C3C H3CA 108.4
C2C C3C H3CB 108.4
C4C C3C H3CB 108.4
H3CA C3C H3CB 107.5
N2C C4C C3C 111.8(12)
N2C C4C H4CA 109.3
C3C C4C H4CA 109.3
N2C C4C H4CB 109.3
C3C C4C H4CB 109.3
H4CA C4C H4CB 107.9
N2C C5C N1C 113.2(13)
N2C C5C C8C 131.1(14)
N1C C5C C8C 115.7(13)
C7C C6C N2C 105.7(12)
C7C C6C H6CA 127.1
N2C C6C H6CA 127.1
N1C C7C C6C 113.3(14)
N1C C7C H7CA 123.4
C6C C7C H7CA 123.4
N3C C8C C5C 118.1(13)
N3C C8C H8CA 120.9
C5C C8C H8CA 120.9
C2D C1D C1C 108.5(10)
C2D C1D H1DA 110.0
C1C C1D H1DA 110.0
C2D C1D H1DB 110.0
C1C C1D H1DB 110.0
H1DA C1D H1DB 108.4
C3D C2D C1D 110.2(10)
C3D C2D H2DA 109.6
C1D C2D H2DA 109.6
C3D C2D H2DB 109.6
C1D C2D H2DB 109.6
H2DA C2D H2DB 108.1
C4D C3D C2D 115.8(10)
C4D C3D H3DA 108.3
C2D C3D H3DA 108.3
C4D C3D H3DB 108.3
C2D C3D H3DB 108.3
H3DA C3D H3DB 107.4
C3D C4D N2D 111.7(11)
C3D C4D H4DA 109.3
N2D C4D H4DA 109.3
C3D C4D H4DB 109.3
N2D C4D H4DB 109.3
H4DA C4D H4DB 107.9
N2D C5D N1D 110.9(11)
N2D C5D C8D 132.1(13)
N1D C5D C8D 116.9(12)
C7D C6D N2D 102.4(10)
C7D C6D H6DA 128.8
N2D C6D H6DA 128.8
N1D C7D C6D 111.0(12)
N1D C7D H7DA 124.5
C6D C7D H7DA 124.5
N3D C8D C5D 117.1(13)
N3D C8D H8DA 121.5
C5D C8D H8DA 121.5
C2E C1E C1F 114.2(9)
C2E C1E H1EA 108.7
C1F C1E H1EA 108.7
C2E C1E H1EB 108.7
C1F C1E H1EB 108.7
H1EA C1E H1EB 107.6
C3E C2E C1E 112.7(9)
C3E C2E H2EA 109.0
C1E C2E H2EA 109.0
C3E C2E H2EB 109.0
C1E C2E H2EB 109.0
H2EA C2E H2EB 107.8
C2E C3E C4E 112.2(9)
C2E C3E H3EA 109.2
C4E C3E H3EA 109.2
C2E C3E H3EB 109.2
C4E C3E H3EB 109.2
H3EA C3E H3EB 107.9
N2E C4E C3E 111.6(11)
N2E C4E H4EA 109.3
C3E C4E H4EA 109.3
N2E C4E H4EB 109.3
C3E C4E H4EB 109.3
H4EA C4E H4EB 108.0
N1E C5E N2E 113.4(12)
N1E C5E C8E 120.5(12)
N2E C5E C8E 126.1(13)
C7E C6E N2E 106.1(11)
C7E C6E H6EA 127.0
N2E C6E H6EA 127.0
C6E C7E N1E 111.7(10)
C6E C7E H7EA 124.1
N1E C7E H7EA 124.1
N3E C8E C5E 112.8(11)
N3E C8E H8EA 123.6
C5E C8E H8EA 123.6
N3E C9E C13E 107.7(12)
N3E C9E C17E 111.8(14)
C13E C9E C17E 111.5(15)
N3E C9E H9EA 108.6
C13E C9E H9EA 108.6
C17E C9E H9EA 108.6
C15E C10E O1E 118.1(15)
C15E C10E C11E 118.3(14)
O1E C10E C11E 123.4(13)
C13E C12E C11E 122.7(13)
C13E C12E H12B 118.6
C11E C12E H12B 118.6
C12E C13E C14E 117.8(13)
C12E C13E C9E 124.0(14)
C14E C13E C9E 118.2(12)
C15E C14E C13E 116.9(13)
C15E C14E H14B 121.5
C13E C14E H14B 121.5
C14E C15E C10E 125.9(15)
C14E C15E H15B 117.1
C10E C15E H15B 117.1
O1E C16E H16D 109.5
O1E C16E H16E 109.5
H16D C16E H16E 109.5
O1E C16E H16F 109.5
H16D C16E H16F 109.5
H16E C16E H16F 109.5
C9E C17E H17D 109.5
C9E C17E H17E 109.5
H17D C17E H17E 109.5
C9E C17E H17F 109.5
H17D C17E H17F 109.5
H17E C17E H17F 109.5
C2F C1F C1E 116.4(10)
C2F C1F H1FA 108.2
C1E C1F H1FA 108.2
C2F C1F H1FB 108.2
C1E C1F H1FB 108.2
H1FA C1F H1FB 107.3
C1F C2F C3F 113.5(11)
C1F C2F H2FA 108.9
C3F C2F H2FA 108.9
C1F C2F H2FB 108.9
C3F C2F H2FB 108.9
H2FA C2F H2FB 107.7
C2F C3F C4F 113.2(10)
C2F C3F H3FA 108.9
C4F C3F H3FA 108.9
C2F C3F H3FB 108.9
C4F C3F H3FB 108.9
H3FA C3F H3FB 107.7
N2F C4F C3F 111.2(10)
N2F C4F H4FA 109.4
C3F C4F H4FA 109.4
N2F C4F H4FB 109.4
C3F C4F H4FB 109.4
H4FA C4F H4FB 108.0
N1F C5F N2F 110.9(11)
N1F C5F C8F 119.8(12)
N2F C5F C8F 128.0(11)
C7F C6F N2F 109.3(12)
C7F C6F H6FA 125.4
N2F C6F H6FA 125.4
C6F C7F N1F 106.2(11)
C6F C7F H7FA 126.9
N1F C7F H7FA 126.9
N3F C8F C5F 114.8(11)
N3F C8F H8FA 122.6
C5F C8F H8FA 122.6
N3F C9F C13F 110.1(10)
N3F C9F C17F 116.9(11)
C13F C9F C17F 106.6(10)
N3F C9F H9FA 107.6
C13F C9F H9FA 107.6
C17F C9F H9FA 107.6
O1F C10F C11F 122.5(12)
O1F C10F C15F 114.6(14)
C11F C10F C15F 122.8(15)
C10F C11F C12F 114.5(12)
C10F C11F H11C 122.8
C12F C11F H11C 122.8
C11F C12F C13F 126.7(12)
C11F C12F H12C 116.6
C13F C12F H12C 116.6
C14F C13F C12F 112.3(13)
C14F C13F C9F 122.5(12)
C12F C13F C9F 124.9(11)
C13F C14F C15F 125.1(13)
C13F C14F H14C 117.4
C15F C14F H14C 117.4
C14F C15F C10F 118.4(14)
C14F C15F H15C 120.8
C10F C15F H15C 120.8
O1F C16F H16G 109.5
O1F C16F H16H 109.5
H16G C16F H16H 109.5
O1F C16F H16I 109.5
H16G C16F H16I 109.5
H16H C16F H16I 109.5
C9F C17F H17G 109.5
C9F C17F H17H 109.5
H17G C17F H17H 109.5
C9F C17F H17I 109.5
H17G C17F H17I 109.5
H17H C17F H17I 109.5
C2G C1G C1H 112.8(10)
C2G C1G H1GA 109.0
C1H C1G H1GA 109.0
C2G C1G H1GB 109.0
C1H C1G H1GB 109.0
H1GA C1G H1GB 107.8
C1G C2G C3G 115.7(10)
C1G C2G H2GA 108.4
C3G C2G H2GA 108.4
C1G C2G H2GB 108.4
C3G C2G H2GB 108.4
H2GA C2G H2GB 107.4
C4G C3G C2G 114.2(10)
C4G C3G H3GA 108.7
C2G C3G H3GA 108.7
C4G C3G H3GB 108.7
C2G C3G H3GB 108.7
H3GA C3G H3GB 107.6
N2G C4G C3G 110.6(10)
N2G C4G H4GA 109.5
C3G C4G H4GA 109.5
N2G C4G H4GB 109.5
C3G C4G H4GB 109.5
H4GA C4G H4GB 108.1
N1G C5G N2G 114.0(11)
N1G C5G C8G 118.8(12)
N2G C5G C8G 127.0(12)
C7G C6G N2G 104.3(11)
C7G C6G H6GA 127.9
N2G C6G H6GA 127.9
C6G C7G N1G 113.5(11)
C6G C7G H7GA 123.3
N1G C7G H7GA 123.3
N3G C8G C5G 116.3(12)
N3G C8G H8GA 121.9
C5G C8G H8GA 121.9
N3G C9G C17G 110.9(10)
N3G C9G C13G 110.0(10)
C17G C9G C13G 111.3(10)
N3G C9G H9GA 108.2
C17G C9G H9GA 108.2
C13G C9G H9GA 108.2
C11G C10G O1G 122.8(17)
C11G C10G C15G 118.0(15)
O1G C10G C15G 119.2(14)
C10G C11G C12G 121.5(16)
C10G C11G H11D 119.3
C12G C11G H11D 119.3
C13G C12G C11G 114.3(13)
C13G C12G H12D 122.8
C11G C12G H12D 122.8
C14G C13G C12G 119.8(14)
C14G C13G C9G 122.8(14)
C12G C13G C9G 116.9(13)
C15G C14G C13G 123.7(16)
C15G C14G H14D 118.2
C13G C14G H14D 118.2
C14G C15G C10G 122.6(14)
C14G C15G H15D 118.7
C10G C15G H15D 118.7
O1G C16G H16J 109.5
O1G C16G H16K 109.5
H16J C16G H16K 109.5
O1G C16G H16L 109.5
H16J C16G H16L 109.5
H16K C16G H16L 109.5
C9G C17G H17J 109.5
C9G C17G H17K 109.5
H17J C17G H17K 109.5
C9G C17G H17L 109.5
H17J C17G H17L 109.5
H17K C17G H17L 109.5
C1G C1H C2H 113.6(10)
C1G C1H H1HA 108.8
C2H C1H H1HA 108.8
C1G C1H H1HB 108.8
C2H C1H H1HB 108.8
H1HA C1H H1HB 107.7
C3H C2H C1H 114.2(10)
C3H C2H H2HA 108.7
C1H C2H H2HA 108.7
C3H C2H H2HB 108.7
C1H C2H H2HB 108.7
H2HA C2H H2HB 107.6
C2H C3H C4H 115.3(11)
C2H C3H H3HA 108.4
C4H C3H H3HA 108.4
C2H C3H H3HB 108.4
C4H C3H H3HB 108.4
H3HA C3H H3HB 107.5
N2H C4H C3H 112.8(11)
N2H C4H H4HA 109.0
C3H C4H H4HA 109.0
N2H C4H H4HB 109.0
C3H C4H H4HB 109.0
H4HA C4H H4HB 107.8
N1H C5H N2H 112.2(11)
N1H C5H C8H 118.5(12)
N2H C5H C8H 129.2(12)
C7H C6H N2H 106.4(11)
C7H C6H H6HA 126.8
N2H C6H H6HA 126.8
C6H C7H N1H 110.9(11)
C6H C7H H7HA 124.6
N1H C7H H7HA 124.6
N3S C8H N3H 4(2)
N3S C8H C5H 119.6(16)
N3H C8H C5H 116.2(14)
N3S C8H H8HA 118.4
N3H C8H H8HA 121.9
C5H C8H H8HA 121.9
C1J C1I C2I 117.7(10)
C1J C1I H1IA 107.9
C2I C1I H1IA 107.9
C1J C1I H1IB 107.9
C2I C1I H1IB 107.9
H1IA C1I H1IB 107.2
C1I C2I C3I 116.7(10)
C1I C2I H2IA 108.1
C3I C2I H2IA 108.1
C1I C2I H2IB 108.1
C3I C2I H2IB 108.1
H2IA C2I H2IB 107.3
C4I C3I C2I 114.0(9)
C4I C3I H3IA 108.7
C2I C3I H3IA 108.7
C4I C3I H3IB 108.7
C2I C3I H3IB 108.7
H3IA C3I H3IB 107.6
N2I C4I C3I 113.9(10)
N2I C4I H4IA 108.8
C3I C4I H4IA 108.8
N2I C4I H4IB 108.8
C3I C4I H4IB 108.8
H4IA C4I H4IB 107.7
C8I C5I N2I 132.8(15)
C8I C5I N1I 118.5(12)
N2I C5I N1I 107.8(12)
C7I C6I N2I 106.5(13)
C7I C6I H6IA 126.7
N2I C6I H6IA 126.7
C6I C7I N1I 107.0(13)
C6I C7I H7IA 126.5
N1I C7I H7IA 126.5
N3I C8I C5I 120.7(14)
N3I C8I H8IA 119.7
C5I C8I H8IA 119.7
C1I C1J C2J 113.4(10)
C1I C1J H1JA 108.9
C2J C1J H1JA 108.9
C1I C1J H1JB 108.9
C2J C1J H1JB 108.9
H1JA C1J H1JB 107.7
C1J C2J C3J 115.7(9)
C1J C2J H2JA 108.4
C3J C2J H2JA 108.4
C1J C2J H2JB 108.4
C3J C2J H2JB 108.4
H2JA C2J H2JB 107.4
C4J C3J C2J 117.9(10)
C4J C3J H3JA 107.8
C2J C3J H3JA 107.8
C4J C3J H3JB 107.8
C2J C3J H3JB 107.8
H3JA C3J H3JB 107.2
N2J C4J C3J 111.1(9)
N2J C4J H4JA 109.4
C3J C4J H4JA 109.4
N2J C4J H4JB 109.4
C3J C4J H4JB 109.4
H4JA C4J H4JB 108.0
N1J C5J N2J 114.1(11)
N1J C5J C8J 118.7(11)
N2J C5J C8J 127.1(13)
N1J C5J C7J 39.7(6)
N2J C5J C7J 74.5(8)
C8J C5J C7J 158.2(11)
C7J C6J N2J 108.8(13)
C7J C6J H6JA 125.6
N2J C6J H6JA 125.6
C6J C7J N1J 114.4(15)
C6J C7J C5J 74.7(11)
N1J C7J C5J 39.7(7)
C6J C7J H7JA 122.8
N1J C7J H7JA 122.8
C5J C7J H7JA 162.5
N3J C8J C5J 118.3(12)
N3J C8J H8JA 120.8
C5J C8J H8JA 120.8
N3J C9J C17J 114.6(11)
N3J C9J C13J 112.1(10)
C17J C9J C13J 110.1(12)
N3J C9J H9JA 106.5
C17J C9J H9JA 106.5
C13J C9J H9JA 106.5
C15J C10J O1J 113.3(12)
C15J C10J C11J 122.8(15)
O1J C10J C11J 123.9(13)
C10J C11J C12J 117.0(13)
C10J C11J H11E 121.5
C12J C11J H11E 121.5
C13J C12J C11J 123.3(13)
C13J C12J H12E 118.3
C11J C12J H12E 118.3
C14J C13J C12J 118.0(14)
C14J C13J C9J 121.5(12)
C12J C13J C9J 120.5(12)
C13J C14J C15J 118.2(12)
C13J C14J H14E 120.9
C15J C14J H14E 120.9
C10J C15J C14J 120.6(12)
C10J C15J H15E 119.7
C14J C15J H15E 119.7
O1J C16J H16M 109.5
O1J C16J H16N 109.5
H16M C16J H16N 109.5
O1J C16J H16O 109.5
H16M C16J H16O 109.5
H16N C16J H16O 109.5
C9J C17J H17M 109.5
C9J C17J H17N 109.5
H17M C17J H17N 109.5
C9J C17J H17O 109.5
H17M C17J H17O 109.5
H17N C17J H17O 109.5
C1L C1K C2K 111.6(11)
C1L C1K H1KA 109.3
C2K C1K H1KA 109.3
C1L C1K H1KB 109.3
C2K C1K H1KB 109.3
H1KA C1K H1KB 108.0
C1K C2K C3K 113.0(10)
C1K C2K H2KA 109.0
C3K C2K H2KA 109.0
C1K C2K H2KB 109.0
C3K C2K H2KB 109.0
H2KA C2K H2KB 107.8
C4K C3K C2K 113.5(11)
C4K C3K H3KA 108.9
C2K C3K H3KA 108.9
C4K C3K H3KB 108.9
C2K C3K H3KB 108.9
H3KA C3K H3KB 107.7
N2K C4K C3K 112.5(10)
N2K C4K H4KA 109.1
C3K C4K H4KA 109.1
N2K C4K H4KB 109.1
C3K C4K H4KB 109.1
H4KA C4K H4KB 107.8
N1K C5K N2K 110.3(13)
N1K C5K C8K 123.0(14)
N2K C5K C8K 126.7(15)
C7K C6K N2K 105.0(13)
C7K C6K H6KA 127.5
N2K C6K H6KA 127.5
C6K C7K N1K 110.4(12)
C6K C7K H7KA 124.8
N1K C7K H7KA 124.8
N3K C8K C5K 113.5(12)
N3K C8K H8KA 123.2
C5K C8K H8KA 123.2
C1K C1L C2L 108.7(12)
C1K C1L H1LA 110.0
C2L C1L H1LA 110.0
C1K C1L H1LB 110.0
C2L C1L H1LB 110.0
H1LA C1L H1LB 108.3
C1L C2L C3L 111.9(11)
C1L C2L H2LA 109.2
C3L C2L H2LA 109.2
C1L C2L H2LB 109.2
C3L C2L H2LB 109.2
H2LA C2L H2LB 107.9
C2L C3L C4L 115.7(11)
C2L C3L H3LA 108.4
C4L C3L H3LA 108.4
C2L C3L H3LB 108.4
C4L C3L H3LB 108.4
H3LA C3L H3LB 107.4
N2L C4L C3L 104.3(10)
N2L C4L H4LA 110.9
C3L C4L H4LA 110.9
N2L C4L H4LB 110.9
C3L C4L H4LB 110.9
H4LA C4L H4LB 108.9
N1L C5L N2L 115.2(12)
N1L C5L C8L 117.4(14)
N2L C5L C8L 127.0(14)
C7L C6L N2L 104.7(14)
C7L C6L H6LA 127.6
N2L C6L H6LA 127.6
N1L C7L C6L 112.4(13)
N1L C7L H7LA 123.8
C6L C7L H7LA 123.8
N3L C8L C5L 120.6(14)
N3L C8L H8LA 119.7
C5L C8L H8LA 119.7
N3L C9L C17L 116.9(13)
N3L C9L C13L 110.2(11)
C17L C9L C13L 109.0(12)
N3L C9L H9LA 106.7
C17L C9L H9LA 106.7
C13L C9L H9LA 106.7
C11L C10L O1L 126.6(14)
C11L C10L C15L 120.7(12)
O1L C10L C15L 112.5(14)
C10L C11L C12L 121.0(14)
C10L C11L H11F 119.5
C12L C11L H11F 119.5
C11L C12L C13L 119.9(15)
C11L C12L H12F 120.1
C13L C12L H12F 120.1
C14L C13L C12L 113.7(14)
C14L C13L C9L 127.4(14)
C12L C13L C9L 118.8(16)
C15L C14L C13L 124.0(15)
C15L C14L H14F 118.0
C13L C14L H14F 118.0
C14L C15L C10L 120.2(15)
C14L C15L H15F 119.9
C10L C15L H15F 119.9
O1L C16L H16P 109.5
O1L C16L H16Q 109.5
H16P C16L H16Q 109.5
O1L C16L H16R 109.5
H16P C16L H16R 109.5
H16Q C16L H16R 109.5
C9L C17L H17P 109.5
C9L C17L H17Q 109.5
H17P C17L H17Q 109.5
C9L C17L H17R 109.5
H17P C17L H17R 109.5
H17Q C17L H17R 109.5
C5A N1A C7A 106.1(11)
C5A N1A Ni1 109.1(8)
C7A N1A Ni1 144.8(9)
C6A N2A C5A 109.9(12)
C6A N2A C4A 127.2(13)
C5A N2A C4A 121.2(11)
C8A N3A C9A 119.4(11)
C8A N3A Ni1 114.4(8)
C9A N3A Ni1 126.1(10)
C5B N1B C7B 102.6(12)
C5B N1B Ni2 114.9(9)
C7B N1B Ni2 142.4(9)
C6B N2B C5B 104.3(10)
C6B N2B C4B 126.2(11)
C5B N2B C4B 128.5(11)
C7C N1C C5C 100.9(12)
C7C N1C Ni1 146.6(10)
C5C N1C Ni1 112.4(9)
C5C N2C C6C 106.9(12)
C5C N2C C4C 128.6(13)
C6C N2C C4C 123.6(11)
C5D N1D C7D 104.6(10)
C5D N1D Ni3 113.8(8)
C7D N1D Ni3 141.5(10)
C5D N2D C6D 110.9(11)
C5D N2D C4D 127.6(11)
C6D N2D C4D 120.5(10)
C5E N1E C7E 103.6(10)
C5E N1E Ni1 113.6(9)
C7E N1E Ni1 142.7(8)
C5E N2E C6E 105.2(10)
C5E N2E C4E 125.3(11)
C6E N2E C4E 128.2(11)
C8E N3E C9E 119.3(12)
C8E N3E Ni1 113.8(8)
C9E N3E Ni1 126.7(11)
C5F N1F C7F 106.5(11)
C5F N1F Ni4 112.2(9)
C7F N1F Ni4 141.0(9)
C5F N2F C6F 107.1(11)
C5F N2F C4F 129.2(11)
C6F N2F C4F 123.3(12)
C8F N3F C9F 118.1(10)
C8F N3F Ni4 114.2(8)
C9F N3F Ni4 127.6(8)
C5G N1G C7G 101.7(10)
C5G N1G Ni2 114.0(8)
C7G N1G Ni2 144.2(8)
C5G N2G C6G 106.4(10)
C5G N2G C4G 127.3(10)
C6G N2G C4G 124.5(11)
C8G N3G C9G 121.2(11)
C8G N3G Ni2 112.3(9)
C9G N3G Ni2 126.4(9)
C5H N1H C7H 104.0(10)
C5H N1H Ni3 113.0(9)
C7H N1H Ni3 142.7(9)
C5H N2H C6H 106.5(10)
C5H N2H C4H 128.3(11)
C6H N2H C4H 124.6(11)
C5I N1I C7I 108.4(11)
C5I N1I Ni2 112.2(8)
C7I N1I Ni2 139.3(10)
C5I N2I C6I 110.3(12)
C5I N2I C4I 125.1(13)
C6I N2I C4I 123.4(12)
C7J N1J C5J 100.6(10)
C7J N1J Ni4 147.1(10)
C5J N1J Ni4 111.9(8)
C5J N2J C6J 102.0(12)
C5J N2J C4J 131.0(12)
C6J N2J C4J 126.0(10)
C8J N3J C9J 120.3(12)
C8J N3J Ni4 111.8(9)
C9J N3J Ni4 127.5(8)
C5K N1K C7K 105.5(12)
C5K N1K Ni3 112.2(10)
C7K N1K Ni3 142.3(10)
C5K N2K C6K 108.8(12)
C5K N2K C4K 129.8(13)
C6K N2K C4K 121.4(14)
C5L N1L C7L 102.3(12)
C5L N1L Ni4 113.0(9)
C7L N1L Ni4 144.6(11)
C5L N2L C6L 105.3(13)
C5L N2L C4L 132.6(13)
C6L N2L C4L 122.1(14)
C8L N3L C9L 124.7(13)
C8L N3L Ni4 107.7(10)
C9L N3L Ni4 127.7(11)
N1E Ni1 N1A 94.2(4)
N1E Ni1 N1C 94.7(4)
N1A Ni1 N1C 91.7(4)
N1E Ni1 N3C 90.9(4)
N1A Ni1 N3C 170.7(4)
N1C Ni1 N3C 80.2(4)
N1E Ni1 N3A 170.7(4)
N1A Ni1 N3A 79.2(4)
N1C Ni1 N3A 92.0(4)
N3C Ni1 N3A 96.5(4)
N1E Ni1 N3E 79.3(4)
N1A Ni1 N3E 92.2(4)
N1C Ni1 N3E 173.1(4)
N3C Ni1 N3E 96.4(4)
N3A Ni1 N3E 94.4(4)
N1G Ni2 N1I 95.9(4)
N1G Ni2 N1B 93.5(4)
N1I Ni2 N1B 97.1(4)
N1G Ni2 N3G 78.3(4)
N1I Ni2 N3G 170.7(5)
N1B Ni2 N3G 90.5(4)
N1G Ni2 N3I 95.6(4)
N1I Ni2 N3I 76.5(5)
N1B Ni2 N3I 169.3(4)
N3G Ni2 N3I 96.8(4)
N1G Ni2 N3B 168.2(4)
N1I Ni2 N3B 92.8(4)
N1B Ni2 N3B 77.5(4)
N3G Ni2 N3B 94.0(4)
N3I Ni2 N3B 94.1(5)
N1H Ni3 N1K 95.2(4)
N1H Ni3 N1D 94.6(4)
N1K Ni3 N1D 94.1(4)
N1H Ni3 N3D 91.2(4)
N1K Ni3 N3D 170.2(4)
N1D Ni3 N3D 78.1(4)
N1H Ni3 N3H 78.6(5)
N1K Ni3 N3H 91.7(9)
N1D Ni3 N3H 171.5(6)
N3D Ni3 N3H 96.7(9)
N1H Ni3 N3K 172.4(5)
N1K Ni3 N3K 78.2(5)
N1D Ni3 N3K 89.6(4)
N3D Ni3 N3K 95.8(5)
N3H Ni3 N3K 97.7(4)
N1H Ni3 N3S 79.3(5)
N1K Ni3 N3S 90.1(11)
N1D Ni3 N3S 173.0(7)
N3D Ni3 N3S 98.3(11)
N3H Ni3 N3S 1.7(16)
N3K Ni3 N3S 96.8(5)
N1L Ni4 N1F 93.8(4)
N1L Ni4 N1J 96.4(4)
N1F Ni4 N1J 96.9(4)
N1L Ni4 N3F 90.7(4)
N1F Ni4 N3F 78.8(4)
N1J Ni4 N3F 172.0(5)
N1L Ni4 N3L 80.6(5)
N1F Ni4 N3L 170.3(4)
N1J Ni4 N3L 91.6(4)
N3F Ni4 N3L 93.4(4)
N1L Ni4 N3J 172.9(4)
N1F Ni4 N3J 92.2(4)
N1J Ni4 N3J 79.2(4)
N3F Ni4 N3J 94.1(4)
N3L Ni4 N3J 94.0(4)
C10A O1A C16A 116.2(16)
C16E O1E C10E 116.0(12)
C10F O1F C16F 114.3(11)
C16G O1G C10G 118.3(15)
C10J O1J C16J 114.1(11)
C10L O1L C16L 114.7(11)
F1F B1F F3F 112.2(11)
F1F B1F F2F 109.6(11)
F3F B1F F2F 111.6(11)
F1F B1F F4F 109.3(11)
F3F B1F F4F 107.6(11)
F2F B1F F4F 106.4(10)
F3D B1D F4D 112.3(12)
F3D B1D F2D 107.1(11)
F4D B1D F2D 110.8(11)
F3D B1D F1D 108.9(11)
F4D B1D F1D 107.1(11)
F2D B1D F1D 110.7(11)
F4W B1W F3W 109.3(12)
F4W B1W F2W 108.9(12)
F3W B1W F2W 109.2(12)
F4W B1W F1W 110.9(12)
F3W B1W F1W 108.9(12)
F2W B1W F1W 109.6(12)
F4E B1E F2E 110.2(11)
F4E B1E F1E 109.6(11)
F2E B1E F1E 108.4(11)
F4E B1E F3E 108.3(11)
F2E B1E F3E 110.4(11)
F1E B1E F3E 109.9(11)
F3V B1V F4V 109.0(12)
F3V B1V F1V 109.6(12)
F4V B1V F1V 109.4(12)
F3V B1V F2V 110.9(12)
F4V B1V F2V 107.3(12)
F1V B1V F2V 110.7(12)
F4C B1C F2C 107.3(11)
F4C B1C F3C 111.2(11)
F2C B1C F3C 110.2(11)
F4C B1C F1C 112.2(11)
F2C B1C F1C 109.0(10)
F3C B1C F1C 106.9(10)
F2X B1X F4X 110.0(13)
F2X B1X F1X 111.0(13)
F4X B1X F1X 108.3(13)
F2X B1X F3X 108.5(13)
F4X B1X F3X 109.7(13)
F1X B1X F3X 109.3(13)
F4B B1B F3B 109.6(11)
F4B B1B F1B 108.9(10)
F3B B1B F1B 111.5(11)
F4B B1B F2B 109.5(10)
F3B B1B F2B 108.7(10)
F1B B1B F2B 108.7(10)
F2Y B1Y F3Y 108.3(12)
F2Y B1Y F1Y 110.5(13)
F3Y B1Y F1Y 110.6(13)
F2Y B1Y F4Y 109.5(13)
F3Y B1Y F4Y 109.3(13)
F1Y B1Y F4Y 108.7(13)
C8H N3H C9H 120.5(14)
C8H N3H Ni3 113.6(13)
C9H N3H Ni3 125.9(12)
N3H C9H C17H 116.1(13)
N3H C9H C13H 109.8(11)
C17H C9H C13H 110.6(12)
N3H C9H H9HA 106.6
C17H C9H H9HA 106.6
C13H C9H H9HA 106.6
C15H C10H C11H 122.0(14)
C15H C10H O1H 117.9(12)
C11H C10H O1H 120.1(12)
C12H C11H C10H 117.8(14)
C12H C11H H11G 121.1
C10H C11H H11G 121.1
C11H C12H C13H 121.3(14)
C11H C12H H12G 119.4
C13H C12H H12G 119.4
C14H C13H C12H 119.4(14)
C14H C13H C9H 119.3(11)
C12H C13H C9H 121.3(11)
C15H C14H C13H 120.7(14)
C15H C14H H14G 119.6
C13H C14H H14G 119.6
C14H C15H C10H 118.8(14)
C14H C15H H15G 120.6
C10H C15H H15G 120.6
C10H O1H C16H 121.5(15)
O1H C16H H16S 109.5
O1H C16H H16T 109.5
H16S C16H H16T 109.5
O1H C16H H16U 109.5
H16S C16H H16U 109.5
H16T C16H H16U 109.5
C9H C17H H17S 109.5
C9H C17H H17T 109.5
H17S C17H H17T 109.5
C9H C17H H17U 109.5
H17S C17H H17U 109.5
H17T C17H H17U 109.5
C8H N3S C9S 122.6(17)
C8H N3S Ni3 109.4(16)
C9S N3S Ni3 127.9(14)
N3S C9S C13S 109.7(14)
N3S C9S C17S 113.5(15)
C13S C9S C17S 106.7(14)
N3S C9S H9SA 108.9
C13S C9S H9SA 108.9
C17S C9S H9SA 108.9
C15S C10S C11S 123.0(16)
C15S C10S O1S 119.3(13)
C11S C10S O1S 117.7(12)
C12S C11S C10S 116.5(15)
C12S C11S H11H 121.7
C10S C11S H11H 121.7
C11S C12S C13S 121.9(16)
C11S C12S H12H 119.1
C13S C12S H12H 119.1
C12S C13S C14S 120.7(15)
C12S C13S C9S 119.0(12)
C14S C13S C9S 120.3(12)
C15S C14S C13S 118.9(16)
C15S C14S H14H 120.6
C13S C14S H14H 120.6
C14S C15S C10S 119.1(16)
C14S C15S H15H 120.5
C10S C15S H15H 120.5
C10S O1S C16S 117.2(16)
O1S C16S H16V 109.5
O1S C16S H16W 109.5
H16V C16S H16W 109.5
O1S C16S H16X 109.5
H16V C16S H16X 109.5
H16W C16S H16X 109.5
C9S C17S H17V 109.5
C9S C17S H17W 109.5
H17V C17S H17W 109.5
C9S C17S H17X 109.5
H17V C17S H17X 109.5
H17W C17S H17X 109.5
C8B N3B C9B 124.0(12)
C8B N3B Ni2 110.6(10)
C9B N3B Ni2 124.9(9)
C17B C9B N3B 114.4(10)
C17B C9B C13B 113.8(9)
N3B C9B C13B 109.5(9)
C17B C9B H9BA 106.1
N3B C9B H9BA 106.1
C13B C9B H9BA 106.1
O1B C10B C11B 124.0(10)
O1B C10B C15B 114.5(10)
C11B C10B C15B 121.5(11)
C12B C11B C10B 117.8(11)
C12B C11B H11I 121.1
C10B C11B H11I 121.1
C13B C12B C11B 122.1(11)
C13B C12B H12I 119.0
C11B C12B H12I 119.0
C12B C13B C14B 119.0(11)
C12B C13B C9B 121.3(9)
C14B C13B C9B 119.7(10)
C15B C14B C13B 121.1(11)
C15B C14B H14I 119.4
C13B C14B H14I 119.4
C14B C15B C10B 118.5(11)
C14B C15B H15I 120.7
C10B C15B H15I 120.7
C16B O1B C10B 118.6(12)
O1B C16B H16Y 109.5
O1B C16B H16Z 109.5
H16Y C16B H16Z 109.5
O1B C16B H16 109.5
H16Y C16B H16 109.5
H16Z C16B H16 109.5
C9B C17B H17Y 109.5
C9B C17B H17Z 109.5
H17Y C17B H17Z 109.5
C9B C17B H17 109.5
H17Y C17B H17 109.5
H17Z C17B H17 109.5
C8C N3C C9C 118.7(12)
C8C N3C Ni1 113.6(9)
C9C N3C Ni1 127.7(8)
N3C C9C C17C 115.9(11)
N3C C9C C13C 108.2(9)
C17C C9C C13C 111.4(11)
N3C C9C H9CA 107.0
C17C C9C H9CA 107.0
C13C C9C H9CA 107.0
C15C C10C C11C 124.0(13)
C15C C10C O1C 114.1(11)
C11C C10C O1C 121.8(11)
C10C C11C C12C 115.4(12)
C10C C11C H11N 122.3
C12C C11C H11N 122.3
C13C C12C C11C 121.4(12)
C13C C12C H12N 119.3
C11C C12C H12N 119.3
C12C C13C C14C 120.7(11)
C12C C13C C9C 121.7(10)
C14C C13C C9C 117.7(10)
C15C C14C C13C 117.9(11)
C15C C14C H14N 121.1
C13C C14C H14N 121.1
C14C C15C C10C 120.5(12)
C14C C15C H15N 119.8
C10C C15C H15N 119.8
C16C O1C C10C 124.8(15)
O1C C16C H26A 109.5
O1C C16C H26B 109.5
H26A C16C H26B 109.5
O1C C16C H26C 109.5
H26A C16C H26C 109.5
H26B C16C H26C 109.5
C9C C17C H27A 109.5
C9C C17C H27B 109.5
H27A C17C H27B 109.5
C9C C17C H27C 109.5
H27A C17C H27C 109.5
H27B C17C H27C 109.5
C8I N3I C9I 122.8(12)
C8I N3I Ni2 111.9(10)
C9I N3I Ni2 124.8(8)
C17I C9I C13I 113.9(11)
C17I C9I N3I 112.6(11)
C13I C9I N3I 108.5(9)
C17I C9I H9IA 107.2
C13I C9I H9IA 107.2
N3I C9I H9IA 107.2
C11I C10I O1I 123.1(9)
C11I C10I C15I 120.8(11)
O1I C10I C15I 116.1(9)
C10I C11I C12I 116.9(10)
C10I C11I H11J 121.6
C12I C11I H11J 121.6
C13I C12I C11I 124.0(10)
C13I C12I H12J 118.0
C11I C12I H12J 118.0
C12I C13I C14I 117.0(11)
C12I C13I C9I 123.6(9)
C14I C13I C9I 119.3(9)
C15I C14I C13I 121.7(11)
C15I C14I H14J 119.1
C13I C14I H14J 119.1
C14I C15I C10I 119.6(11)
C14I C15I H15J 120.2
C10I C15I H15J 120.2
C10I O1I C16I 116.9(10)
O1I C16I H26D 109.5
O1I C16I H26E 109.5
H26D C16I H26E 109.5
O1I C16I H26F 109.5
H26D C16I H26F 109.5
H26E C16I H26F 109.5
C9I C17I H27D 109.5
C9I C17I H27E 109.5
H27D C17I H27E 109.5
C9I C17I H27F 109.5
H27D C17I H27F 109.5
H27E C17I H27F 109.5
C8K N3K C9K 121.0(13)
C8K N3K Ni3 112.9(9)
C9K N3K Ni3 126.1(11)
N3K C9K C13K 112.2(10)
N3K C9K C17K 112.5(12)
C13K C9K C17K 114.1(10)
N3K C9K H9KA 105.7
C13K C9K H9KA 105.7
C17K C9K H9KA 105.7
C11K C10K C15K 121.1(14)
C11K C10K O1K 122.0(12)
C15K C10K O1K 116.9(12)
C12K C11K C10K 117.6(13)
C12K C11K H11K 121.2
C10K C11K H11K 121.2
C11K C12K C13K 123.6(13)
C11K C12K H12K 118.2
C13K C12K H12K 118.2
C12K C13K C14K 117.7(12)
C12K C13K C9K 122.3(11)
C14K C13K C9K 119.9(10)
C15K C14K C13K 117.8(12)
C15K C14K H14K 121.1
C13K C14K H14K 121.1
C14K C15K C10K 122.1(13)
C14K C15K H15K 118.9
C10K C15K H15K 118.9
C16K O1K C10K 109.3(15)
O1K C16K H26G 109.5
O1K C16K H26H 109.5
H26G C16K H26H 109.5
O1K C16K H26I 109.5
H26G C16K H26I 109.5
H26H C16K H26I 109.5
C9K C17K H27G 109.5
C9K C17K H27H 109.5
H27G C17K H27H 109.5
C9K C17K H27I 109.5
H27G C17K H27I 109.5
H27H C17K H27I 109.5
C8D N3D C9D 116.8(11)
C8D N3D Ni3 114.1(9)
C9D N3D Ni3 128.9(8)
C17D C9D C13D 116.1(10)
C17D C9D N3D 113.8(10)
C13D C9D N3D 105.0(8)
C17D C9D H9DA 107.1
C13D C9D H9DA 107.1
N3D C9D H9DA 107.1
C15D C10D C11D 122.6(12)
C15D C10D O1D 117.3(11)
C11D C10D O1D 120.1(11)
C12D C11D C10D 117.7(11)
C12D C11D H11L 121.2
C10D C11D H11L 121.2
C11D C12D C13D 122.6(11)
C11D C12D H12L 118.7
C13D C12D H12L 118.7
C14D C13D C12D 115.8(11)
C14D C13D C9D 122.2(10)
C12D C13D C9D 121.7(9)
C13D C14D C15D 125.0(11)
C13D C14D H14L 117.5
C15D C14D H14L 117.5
C14D C15D C10D 116.0(11)
C14D C15D H15L 122.0
C10D C15D H15L 122.0
C10D O1D C16D 121.2(10)
O1D C16D H26M 109.5
O1D C16D H26N 109.5
H26M C16D H26N 109.5
O1D C16D H26O 109.5
H26M C16D H26O 109.5
H26N C16D H26O 109.5
C9D C17D H27M 109.5
C9D C17D H27N 109.5
H27M C17D H27N 109.5
C9D C17D H27O 109.5
H27M C17D H27O 109.5
H27N C17D H27O 109.5

loop_
_geom_bond_atom_site_label_1
_geom_bond_atom_site_label_2
_geom_bond_distance
C11E C12E 1.396(17)
C11E C10E 1.418(18)
C11E H11A 0.9500
B1A F4A 1.361(11)
B1A F3A 1.366(11)
B1A F1A 1.378(11)
B1A F2A 1.406(10)
C1A C2A 1.522(15)
C1A C1B 1.540(16)
C1A H1AA 0.9900
C1A H1AB 0.9900
C2A C3A 1.596(17)
C2A H2AA 0.9900
C2A H2AB 0.9900
C3A C4A 1.495(17)
C3A H3AA 0.9900
C3A H3AB 0.9900
C4A N2A 1.480(16)
C4A H4AA 0.9900
C4A H4AB 0.9900
C5A N1A 1.317(14)
C5A C8A 1.406(16)
C5A N2A 1.465(15)
C6A N2A 1.277(13)
C6A C7A 1.368(16)
C6A H6AA 0.9500
C7A N1A 1.429(13)
C7A H7AA 0.9500
C8A N3A 1.276(15)
C8A H8AA 0.9500
C9A C13A 1.470(17)
C9A N3A 1.497(14)
C9A C17A 1.644(19)
C9A H9AA 1.0000
C10A O1A 1.243(18)
C10A C15A 1.30(2)
C10A C11A 1.45(2)
C11A C12A 1.384(17)
C11A H11B 0.9500
C12A C13A 1.245(16)
C12A H12A 0.9500
C13A C14A 1.42(2)
C14A C15A 1.50(2)
C14A H14A 0.9500
C15A H15A 0.9500
C16A O1A 1.40(2)
C16A H16A 0.9800
C16A H16B 0.9800
C16A H16C 0.9800
C17A H17A 0.9800
C17A H17B 0.9800
C17A H17C 0.9800
C1B C2B 1.532(14)
C1B H1BA 0.9900
C1B H1BB 0.9900
C2B C3B 1.520(15)
C2B H2BA 0.9900
C2B H2BB 0.9900
C3B C4B 1.472(15)
C3B H3BA 0.9900
C3B H3BB 0.9900
C4B N2B 1.472(14)
C4B H4BA 0.9900
C4B H4BB 0.9900
C5B N1B 1.230(13)
C5B N2B 1.333(14)
C5B C8B 1.441(17)
C5B C7B 2.023(17)
C6B C7B 1.297(15)
C6B N2B 1.302(14)
C6B H6BA 0.9500
C7B N1B 1.361(15)
C7B H7BA 0.9500
C8B N3B 1.310(15)
C8B H8BA 0.9500
C1C C2C 1.411(16)
C1C C1D 1.687(17)
C1C H1CA 0.9900
C1C H1CB 0.9900
C2C C3C 1.498(16)
C2C H2CA 0.9900
C2C H2CB 0.9900
C3C C4C 1.537(18)
C3C H3CA 0.9900
C3C H3CB 0.9900
C4C N2C 1.438(15)
C4C H4CA 0.9900
C4C H4CB 0.9900
C5C N2C 1.286(15)
C5C N1C 1.369(15)
C5C C8C 1.491(18)
C6C C7C 1.330(16)
C6C N2C 1.340(15)
C6C H6CA 0.9500
C7C N1C 1.321(15)
C7C H7CA 0.9500
C8C N3C 1.292(14)
C8C H8CA 0.9500
C1D C2D 1.533(16)
C1D H1DA 0.9900
C1D H1DB 0.9900
C2D C3D 1.507(14)
C2D H2DA 0.9900
C2D H2DB 0.9900
C3D C4D 1.425(14)
C3D H3DA 0.9900
C3D H3DB 0.9900
C4D N2D 1.439(15)
C4D H4DA 0.9900
C4D H4DB 0.9900
C5D N2D 1.294(13)
C5D N1D 1.366(15)
C5D C8D 1.413(16)
C6D C7D 1.397(16)
C6D N2D 1.398(15)
C6D H6DA 0.9500
C7D N1D 1.373(13)
C7D H7DA 0.9500
C8D N3D 1.327(14)
C8D H8DA 0.9500
C1E C2E 1.534(15)
C1E C1F 1.534(15)
C1E H1EA 0.9900
C1E H1EB 0.9900
C2E C3E 1.471(14)
C2E H2EA 0.9900
C2E H2EB 0.9900
C3E C4E 1.496(15)
C3E H3EA 0.9900
C3E H3EB 0.9900
C4E N2E 1.464(14)
C4E H4EA 0.9900
C4E H4EB 0.9900
C5E N1E 1.303(14)
C5E N2E 1.351(14)
C5E C8E 1.485(16)
C6E C7E 1.326(15)
C6E N2E 1.383(13)
C6E H6EA 0.9500
C7E N1E 1.375(14)
C7E H7EA 0.9500
C8E N3E 1.331(15)
C8E H8EA 0.9500
C9E N3E 1.441(16)
C9E C13E 1.551(19)
C9E C17E 1.66(2)
C9E H9EA 1.0000
C10E C15E 1.387(18)
C10E O1E 1.399(15)
C12E C13E 1.392(15)
C12E H12B 0.9500
C13E C14E 1.483(18)
C14E C15E 1.327(18)
C14E H14B 0.9500
C15E H15B 0.9500
C16E O1E 1.391(15)
C16E H16D 0.9800
C16E H16E 0.9800
C16E H16F 0.9800
C17E H17D 0.9800
C17E H17E 0.9800
C17E H17F 0.9800
C1F C2F 1.422(14)
C1F H1FA 0.9900
C1F H1FB 0.9900
C2F C3F 1.541(16)
C2F H2FA 0.9900
C2F H2FB 0.9900
C3F C4F 1.550(17)
C3F H3FA 0.9900
C3F H3FB 0.9900
C4F N2F 1.516(14)
C4F H4FA 0.9900
C4F H4FB 0.9900
C5F N1F 1.259(12)
C5F N2F 1.330(14)
C5F C8F 1.491(15)
C6F C7F 1.269(14)
C6F N2F 1.373(14)
C6F H6FA 0.9500
C7F N1F 1.462(14)
C7F H7FA 0.9500
C8F N3F 1.250(13)
C8F H8FA 0.9500
C9F N3F 1.486(13)
C9F C13F 1.506(16)
C9F C17F 1.527(16)
C9F H9FA 1.0000
C10F O1F 1.373(15)
C10F C11F 1.399(17)
C10F C15F 1.406(17)
C11F C12F 1.408(16)
C11F H11C 0.9500
C12F C13F 1.464(15)
C12F H12C 0.9500
C13F C14F 1.373(17)
C14F C15F 1.402(19)
C14F H14C 0.9500
C15F H15C 0.9500
C16F O1F 1.438(14)
C16F H16G 0.9800
C16F H16H 0.9800
C16F H16I 0.9800
C17F H17G 0.9800
C17F H17H 0.9800
C17F H17I 0.9800
C1G C2G 1.451(15)
C1G C1H 1.480(15)
C1G H1GA 0.9900
C1G H1GB 0.9900
C2G C3G 1.536(14)
C2G H2GA 0.9900
C2G H2GB 0.9900
C3G C4G 1.529(17)
C3G H3GA 0.9900
C3G H3GB 0.9900
C4G N2G 1.483(14)
C4G H4GA 0.9900
C4G H4GB 0.9900
C5G N1G 1.300(13)
C5G N2G 1.343(13)
C5G C8G 1.420(16)
C6G C7G 1.331(15)
C6G N2G 1.367(14)
C6G H6GA 0.9500
C7G N1G 1.376(14)
C7G H7GA 0.9500
C8G N3G 1.299(14)
C8G H8GA 0.9500
C9G N3G 1.535(15)
C9G C17G 1.551(17)
C9G C13G 1.563(17)
C9G H9GA 1.0000
C10G C11G 1.292(17)
C10G O1G 1.369(16)
C10G C15G 1.52(2)
C11G C12G 1.510(17)
C11G H11D 0.9500
C12G C13G 1.466(18)
C12G H12D 0.9500
C13G C14G 1.376(17)
C14G C15G 1.217(18)
C14G H14D 0.9500
C15G H15D 0.9500
C16G O1G 1.299(18)
C16G H16J 0.9800
C16G H16K 0.9800
C16G H16L 0.9800
C17G H17J 0.9800
C17G H17K 0.9800
C17G H17L 0.9800
C1H C2H 1.548(16)
C1H H1HA 0.9900
C1H H1HB 0.9900
C2H C3H 1.524(15)
C2H H2HA 0.9900
C2H H2HB 0.9900
C3H C4H 1.542(17)
C3H H3HA 0.9900
C3H H3HB 0.9900
C4H N2H 1.442(14)
C4H H4HA 0.9900
C4H H4HB 0.9900
C5H N1H 1.321(13)
C5H N2H 1.362(14)
C5H C8H 1.434(15)
C6H C7H 1.332(15)
C6H N2H 1.390(13)
C6H H6HA 0.9500
C7H N1H 1.411(13)
C7H H7HA 0.9500
C8H N3S 1.268(17)
C8H N3H 1.270(15)
C8H H8HA 0.9500
C1I C1J 1.374(13)
C1I C2I 1.489(14)
C1I H1IA 0.9900
C1I H1IB 0.9900
C2I C3I 1.520(15)
C2I H2IA 0.9900
C2I H2IB 0.9900
C3I C4I 1.510(15)
C3I H3IA 0.9900
C3I H3IB 0.9900
C4I N2I 1.491(16)
C4I H4IA 0.9900
C4I H4IB 0.9900
C5I C8I 1.287(17)
C5I N2I 1.303(13)
C5I N1I 1.374(15)
C6I C7I 1.367(16)
C6I N2I 1.387(17)
C6I H6IA 0.9500
C7I N1I 1.376(14)
C7I H7IA 0.9500
C8I N3I 1.277(13)
C8I H8IA 0.9500
C1J C2J 1.521(14)
C1J H1JA 0.9900
C1J H1JB 0.9900
C2J C3J 1.592(15)
C2J H2JA 0.9900
C2J H2JB 0.9900
C3J C4J 1.490(15)
C3J H3JA 0.9900
C3J H3JB 0.9900
C4J N2J 1.431(15)
C4J H4JA 0.9900
C4J H4JB 0.9900
C5J N1J 1.318(14)
C5J N2J 1.329(13)
C5J C8J 1.511(16)
C5J C7J 2.03(2)
C6J C7J 1.242(16)
C6J N2J 1.347(16)
C6J H6JA 0.9500
C7J N1J 1.317(15)
C7J H7JA 0.9500
C8J N3J 1.211(13)
C8J H8JA 0.9500
C9J N3J 1.433(14)
C9J C17J 1.462(16)
C9J C13J 1.516(17)
C9J H9JA 1.0000
C10J C15J 1.355(17)
C10J O1J 1.367(14)
C10J C11J 1.370(16)
C11J C12J 1.429(17)
C11J H11E 0.9500
C12J C13J 1.413(17)
C12J H12E 0.9500
C13J C14J 1.392(16)
C14J C15J 1.479(18)
C14J H14E 0.9500
C15J H15E 0.9500
C16J O1J 1.380(14)
C16J H16M 0.9800
C16J H16N 0.9800
C16J H16O 0.9800
C17J H17M 0.9800
C17J H17N 0.9800
C17J H17O 0.9800
C1K C1L 1.487(16)
C1K C2K 1.505(15)
C1K H1KA 0.9900
C1K H1KB 0.9900
C2K C3K 1.646(18)
C2K H2KA 0.9900
C2K H2KB 0.9900
C3K C4K 1.494(15)
C3K H3KA 0.9900
C3K H3KB 0.9900
C4K N2K 1.487(15)
C4K H4KA 0.9900
C4K H4KB 0.9900
C5K N1K 1.298(15)
C5K N2K 1.338(16)
C5K C8K 1.417(17)
C6K C7K 1.317(16)
C6K N2K 1.381(14)
C6K H6KA 0.9500
C7K N1K 1.404(16)
C7K H7KA 0.9500
C8K N3K 1.308(16)
C8K H8KA 0.9500
C1L C2L 1.488(14)
C1L H1LA 0.9900
C1L H1LB 0.9900
C2L C3L 1.526(17)
C2L H2LA 0.9900
C2L H2LB 0.9900
C3L C4L 1.663(16)
C3L H3LA 0.9900
C3L H3LB 0.9900
C4L N2L 1.493(17)
C4L H4LA 0.9900
C4L H4LB 0.9900
C5L N1L 1.301(15)
C5L N2L 1.304(16)
C5L C8L 1.461(16)
C6L C7L 1.340(18)
C6L N2L 1.368(15)
C6L H6LA 0.9500
C7L N1L 1.336(15)
C7L H7LA 0.9500
C8L N3L 1.282(15)
C8L H8LA 0.9500
C9L N3L 1.390(15)
C9L C17L 1.507(18)
C9L C13L 1.542(18)
C9L H9LA 1.0000
C10L C11L 1.327(17)
C10L O1L 1.336(14)
C10L C15L 1.398(18)
C11L C12L 1.372(17)
C11L H11F 0.9500
C12L C13L 1.478(18)
C12L H12F 0.9500
C13L C14L 1.41(2)
C14L C15L 1.299(17)
C14L H14F 0.9500
C15L H15F 0.9500
C16L O1L 1.434(14)
C16L H16P 0.9800
C16L H16Q 0.9800
C16L H16R 0.9800
C17L H17P 0.9800
C17L H17Q 0.9800
C17L H17R 0.9800
N1A Ni1 2.056(11)
N3A Ni1 2.100(10)
N1B Ni2 2.070(11)
N1C Ni1 2.086(10)
N1D Ni3 2.075(9)
N1E Ni1 2.041(10)
N3E Ni1 2.133(9)
N1F Ni4 2.065(11)
N3F Ni4 2.101(9)
N1G Ni2 2.032(10)
N3G Ni2 2.123(10)
N1H Ni3 2.031(9)
N1I Ni2 2.056(10)
N1J Ni4 2.066(9)
N3J Ni4 2.197(12)
N1K Ni3 2.040(11)
N1L Ni4 2.037(11)
N3L Ni4 2.169(11)
Ni1 N3C 2.099(11)
Ni2 N3I 2.143(12)
Ni2 N3B 2.163(11)
Ni3 N3D 2.108(12)
Ni3 N3H 2.11(2)
Ni3 N3K 2.159(11)
Ni3 N3S 2.18(3)
B1F F1F 1.351(12)
B1F F3F 1.362(12)
B1F F2F 1.383(12)
B1F F4F 1.383(12)
B1D F3D 1.368(13)
B1D F4D 1.379(12)
B1D F2D 1.382(13)
B1D F1D 1.405(13)
B1W F4W 1.373(13)
B1W F3W 1.383(13)
B1W F2W 1.385(13)
B1W F1W 1.391(13)
B1E F4E 1.374(12)
B1E F2E 1.376(13)
B1E F1E 1.387(12)
B1E F3E 1.389(12)
B1V F3V 1.379(13)
B1V F4V 1.383(13)
B1V F1V 1.383(13)
B1V F2V 1.384(13)
B1C F4C 1.356(12)
B1C F2C 1.375(12)
B1C F3C 1.385(12)
B1C F1C 1.399(12)
B1X F2X 1.374(13)
B1X F4X 1.378(13)
B1X F1X 1.381(13)
B1X F3X 1.385(13)
B1B F4B 1.376(12)
B1B F3B 1.378(12)
B1B F1B 1.386(12)
B1B F2B 1.391(12)
B1Y F2Y 1.379(13)
B1Y F3Y 1.380(13)
B1Y F1Y 1.383(13)
B1Y F4Y 1.385(13)
N3H C9H 1.481(15)
C9H C17H 1.522(15)
C9H C13H 1.531(14)
C9H H9HA 1.0000
C10H C15H 1.380(13)
C10H C11H 1.382(13)
C10H O1H 1.403(17)
C11H C12H 1.372(13)
C11H H11G 0.9500
C12H C13H 1.380(13)
C12H H12G 0.9500
C13H C14H 1.378(12)
C14H C15H 1.364(13)
C14H H14G 0.9500
C15H H15G 0.9500
O1H C16H 1.416(16)
C16H H16S 0.9800
C16H H16T 0.9800
C16H H16U 0.9800
C17H H17S 0.9800
C17H H17T 0.9800
C17H H17U 0.9800
N3S C9S 1.479(16)
C9S C13S 1.537(15)
C9S C17S 1.564(17)
C9S H9SA 1.0000
C10S C15S 1.379(13)
C10S C11S 1.384(13)
C10S O1S 1.407(19)
C11S C12S 1.358(14)
C11S H11H 0.9500
C12S C13S 1.378(13)
C12S H12H 0.9500
C13S C14S 1.379(13)
C14S C15S 1.369(14)
C14S H14H 0.9500
C15S H15H 0.9500
O1S C16S 1.471(17)
C16S H16V 0.9800
C16S H16W 0.9800
C16S H16X 0.9800
C17S H17V 0.9800
C17S H17W 0.9800
C17S H17X 0.9800
N3B C9B 1.529(15)
C9B C17B 1.445(14)
C9B C13B 1.536(14)
C9B H9BA 1.0000
C10B O1B 1.379(13)
C10B C11B 1.397(11)
C10B C15B 1.417(11)
C11B C12B 1.395(11)
C11B H11I 0.9500
C12B C13B 1.386(11)
C12B H12I 0.9500
C13B C14B 1.400(11)
C14B C15B 1.381(11)
C14B H14I 0.9500
C15B H15I 0.9500
O1B C16B 1.213(17)
C16B H16Y 0.9800
C16B H16Z 0.9800
C16B H16 0.9800
C17B H17Y 0.9800
C17B H17Z 0.9800
C17B H17 0.9800
N3C C9C 1.453(15)
C9C C17C 1.539(16)
C9C C13C 1.542(15)
C9C H9CA 1.0000
C10C C15C 1.372(11)
C10C C11C 1.374(12)
C10C O1C 1.431(15)
C11C C12C 1.395(12)
C11C H11N 0.9500
C12C C13C 1.383(11)
C12C H12N 0.9500
C13C C14C 1.404(11)
C14C C15C 1.353(11)
C14C H14N 0.9500
C15C H15N 0.9500
O1C C16C 1.221(19)
C16C H26A 0.9800
C16C H26B 0.9800
C16C H26C 0.9800
C17C H27A 0.9800
C17C H27B 0.9800
C17C H27C 0.9800
N3I C9I 1.558(15)
C9I C17I 1.411(17)
C9I C13I 1.551(14)
C9I H9IA 1.0000
C10I C11I 1.362(10)
C10I O1I 1.381(13)
C10I C15I 1.390(11)
C11I C12I 1.388(10)
C11I H11J 0.9500
C12I C13I 1.347(10)
C12I H12J 0.9500
C13I C14I 1.381(11)
C14I C15I 1.345(11)
C14I H14J 0.9500
C15I H15J 0.9500
O1I C16I 1.424(18)
C16I H26D 0.9800
C16I H26E 0.9800
C16I H26F 0.9800
C17I H27D 0.9800
C17I H27E 0.9800
C17I H27F 0.9800
N3K C9K 1.453(16)
C9K C13K 1.502(15)
C9K C17K 1.577(17)
C9K H9KA 1.0000
C10K C11K 1.370(12)
C10K C15K 1.386(12)
C10K O1K 1.400(16)
C11K C12K 1.369(12)
C11K H11K 0.9500
C12K C13K 1.402(11)
C12K H12K 0.9500
C13K C14K 1.427(12)
C14K C15K 1.376(12)
C14K H14K 0.9500
C15K H15K 0.9500
O1K C16K 1.38(2)
C16K H26G 0.9800
C16K H26H 0.9800
C16K H26I 0.9800
C17K H27G 0.9800
C17K H27H 0.9800
C17K H27I 0.9800
N3D C9D 1.591(14)
C9D C17D 1.493(17)
C9D C13D 1.510(14)
C9D H9DA 1.0000
C10D C15D 1.378(11)
C10D C11D 1.387(11)
C10D O1D 1.388(14)
C11D C12D 1.372(11)
C11D H11L 0.9500
C12D C13D 1.391(11)
C12D H12L 0.9500
C13D C14D 1.370(10)
C14D C15D 1.373(11)
C14D H14L 0.9500
C15D H15L 0.9500
O1D C16D 1.550(17)
C16D H26M 0.9800
C16D H26N 0.9800
C16D H26O 0.9800
C17D H27M 0.9800
C17D H27N 0.9800
C17D H27O 0.9800

loop_
_platon_squeeze_void_nr
_platon_squeeze_void_average_x
_platon_squeeze_void_average_y
_platon_squeeze_void_average_z
_platon_squeeze_void_volume
_platon_squeeze_void_count_electrons
_platon_squeeze_void_content
1 -0.073 0.518 0.781 1977 296 ' '
2 0.655 0.967 0.838 423 65 ' '
